data_7246063
loop_
_publ_author_name
'Yu, Shui'
'Hu, Huancheng'
'Qiu, Zhihui'
'Zhang, Yuzhen'
'Liu, Dongcheng'
'Liang, Yuning'
'Zou, Hua-Hong'
'Liang, Fu-Pei'
'Chen, Zilu'

_publ_section_title
;
 Structure and assembly mechanism of a centipede-shaped high-nuclear
 Dy14Cu12 heterometallic nanocluster
;
_journal_issue 1
_journal_name_full CrystEngComm
_journal_page_first 114
_journal_page_last 121
_journal_paper_doi 10.1039/D2CE01291J
_journal_volume 25
_journal_year 2023
_chemical_formula_moiety 'C216 H256 Cu12 Dy14 N16 O97, 4(C6H16N), 4(NO3), 2(CH3COO), 6(CH3CN), 5(C2H5OH), 1.5(H2O)'
_chemical_formula_sum 'C266 H377 Cu12 Dy14 N30 O119.5'
_chemical_formula_weight 8944.43
_space_group_crystal_system triclinic
_space_group_IT_number 2
_space_group_name_Hall '-P 1'
_space_group_name_H-M_alt 'P -1'
_atom_sites_solution_hydrogens mixed
_audit_creation_method SHELXL-2014/7
_audit_update_record
;
2022-11-29 deposited with the CCDC.	2022-12-02 downloaded from the CCDC.
;
_cell_angle_alpha 90.1080(10)
_cell_angle_beta 109.6270(10)
_cell_angle_gamma 106.6490(10)
_cell_formula_units_Z 1
_cell_length_a 18.1682(2)
_cell_length_b 21.1150(2)
_cell_length_c 23.7150(3)
_cell_measurement_reflns_used 92099
_cell_measurement_temperature 103(2)
_cell_measurement_theta_max 77.7730
_cell_measurement_theta_min 2.7080
_cell_volume 8161.10(17)
_computing_cell_refinement 'CrysAlisPro 1.171.40.80a (Rigaku OD, 2020)'
_computing_data_collection 'CrysAlisPro 1.171.40.80a (Rigaku OD, 2020)'
_computing_data_reduction 'CrysAlisPro 1.171.40.80a (Rigaku OD, 2020)'
_computing_structure_refinement 'SHELXL-2014/7 (Sheldrick, 2014)'
_computing_structure_solution 'SHELXS-97 (Sheldrick 2008)'
_diffrn_ambient_temperature 103(2)
_diffrn_measured_fraction_theta_full 0.980
_diffrn_measured_fraction_theta_max 0.980
_diffrn_measurement_device_type 'XtaLAB Synergy, Dualflex, HyPix'
_diffrn_measurement_method '\w scans'
_diffrn_radiation_type CuK\a
_diffrn_radiation_wavelength 1.54184
_diffrn_reflns_av_R_equivalents 0.0667
_diffrn_reflns_av_unetI/netI 0.0413
_diffrn_reflns_Laue_measured_fraction_full 0.980
_diffrn_reflns_Laue_measured_fraction_max 0.980
_diffrn_reflns_limit_h_max 20
_diffrn_reflns_limit_h_min -21
_diffrn_reflns_limit_k_max 24
_diffrn_reflns_limit_k_min -24
_diffrn_reflns_limit_l_max 27
_diffrn_reflns_limit_l_min -25
_diffrn_reflns_number 126165
_diffrn_reflns_point_group_measured_fraction_full 0.980
_diffrn_reflns_point_group_measured_fraction_max 0.980
_diffrn_reflns_theta_full 65.009
_diffrn_reflns_theta_max 65.009
_diffrn_reflns_theta_min 2.711
_diffrn_source 'micro-focus sealed X-ray tube'
_exptl_absorpt_coefficient_mu 18.369
_exptl_absorpt_correction_T_max 0.053
_exptl_absorpt_correction_T_min 0.047
_exptl_absorpt_correction_type multi-scan
_exptl_absorpt_process_details
;
CrysAlisPro 1.171.40.80a (Rigaku Oxford Diffraction, 2020)
Empirical absorption correction using spherical harmonics,
 implemented in SCALE3 ABSPACK scaling algorithm.
;
_exptl_crystal_colour green
_exptl_crystal_density_diffrn 1.820
_exptl_crystal_description block
_exptl_crystal_F_000 4411
_exptl_crystal_size_max 0.240
_exptl_crystal_size_mid 0.180
_exptl_crystal_size_min 0.160
_refine_diff_density_max 2.428
_refine_diff_density_min -1.562
_refine_diff_density_rms 0.175
_refine_ls_extinction_method none
_refine_ls_goodness_of_fit_ref 1.018
_refine_ls_hydrogen_treatment constr
_refine_ls_matrix_type full
_refine_ls_number_parameters 2094
_refine_ls_number_reflns 27220
_refine_ls_number_restraints 5482
_refine_ls_restrained_S_all 1.030
_refine_ls_R_factor_all 0.0609
_refine_ls_R_factor_gt 0.0555
_refine_ls_shift/su_max 0.003
_refine_ls_shift/su_mean 0.000
_refine_ls_structure_factor_coef Fsqd
_refine_ls_weighting_details 'w=1/[\s^2^(Fo^2^)+(0.0956P)^2^+36.2182P] where P=(Fo^2^+2Fc^2^)/3'
_refine_ls_weighting_scheme calc
_refine_ls_wR_factor_gt 0.1448
_refine_ls_wR_factor_ref 0.1500
_reflns_Friedel_coverage 0.000
_reflns_number_gt 24503
_reflns_number_total 27220
_reflns_threshold_expression 'I > 2\s(I)'
_cod_data_source_file d2ce01291j2.cif
_cod_data_source_block 20201103-CZL-LS-159
_cod_original_formula_sum 'C266 H377 Cu12 Dy14 N30 O119.50'
_cod_database_code 7246063
_shelx_shelxl_version_number 2014/7
_shelx_space_group_comment
;
The symmetry employed for this shelxl refinement is uniquely defined
by the following loop, which should always be used as a source of
symmetry information in preference to the above space-group names.
They are only intended as comments.
;
_shelx_estimated_absorpt_t_min 0.096
_shelx_estimated_absorpt_t_max 0.157

loop_
_space_group_symop_operation_xyz
'x, y, z'
'-x, -y, -z'

loop_
_atom_site_label
_atom_site_type_symbol
_atom_site_fract_x
_atom_site_fract_y
_atom_site_fract_z
_atom_site_U_iso_or_equiv
_atom_site_adp_type
_atom_site_occupancy
_atom_site_site_symmetry_order
_atom_site_calc_flag
_atom_site_refinement_flags_posn
_atom_site_refinement_flags_adp
_atom_site_refinement_flags_occupancy
_atom_site_disorder_assembly
_atom_site_disorder_group
Dy1 Dy 0.34249(2) 1.00632(2) 0.49338(2) 0.02109(9) Uani 1 1 d . U . . .
Dy2 Dy 0.46164(2) 0.88938(2) 0.51081(2) 0.01924(9) Uani 1 1 d . U . . .
Dy3 Dy 0.65109(2) 0.86172(2) 0.62068(2) 0.02071(9) Uani 1 1 d . U . . .
Dy4 Dy 0.33427(2) 0.87576(2) 0.60861(2) 0.02241(9) Uani 1 1 d . U . . .
Dy5 Dy 0.53468(2) 0.86350(2) 0.72808(2) 0.02599(10) Uani 1 1 d . U . . .
Dy6 Dy 0.65599(2) 0.74693(2) 0.75736(2) 0.02612(10) Uani 1 1 d . U . . .
Dy7 Dy 0.34519(3) 0.76932(2) 0.74900(2) 0.03361(11) Uani 1 1 d . U . . .
Cu1 Cu 0.24046(5) 0.85025(4) 0.44279(4) 0.02215(19) Uani 1 1 d . U . . .
Cu2 Cu 0.60306(5) 0.83631(4) 0.45665(4) 0.02352(19) Uani 1 1 d . U . . .
Cu3 Cu 0.39120(5) 0.94087(5) 0.74674(4) 0.0252(2) Uani 1 1 d . U . . .
Cu4 Cu 0.75621(5) 0.91852(4) 0.76098(4) 0.02392(19) Uani 1 1 d . U . . .
Cu5 Cu 0.30117(7) 0.74476(5) 0.87300(5) 0.0371(2) Uani 1 1 d . U . . .
Cu6 Cu 0.77058(6) 0.70347(5) 0.87802(4) 0.0310(2) Uani 1 1 d . U . . .
O1 O 0.5000 1.0000 0.5000 0.0076(9) Uani 1 2 d S U P . .
O2 O 0.4162(2) 0.95083(19) 0.56875(17) 0.0200(8) Uani 1 1 d . U . . .
H2 H 0.4623 0.9823 0.6002 0.024 Uiso 1 1 d R U . . .
O3 O 0.3435(2) 0.9105(2) 0.44343(18) 0.0228(8) Uani 1 1 d . U . . .
H3 H 0.3457 0.9169 0.4022 0.027 Uiso 1 1 calc R U . . .
O4 O 0.2336(3) 0.7927(2) 0.3789(2) 0.0289(9) Uani 1 1 d . U . . .
C1 C 0.1734(4) 0.7395(3) 0.3496(3) 0.0299(13) Uani 1 1 d . U . . .
C2 C 0.1848(5) 0.7035(4) 0.3042(4) 0.0419(16) Uani 1 1 d . U . . .
H2A H 0.2359 0.7177 0.2982 0.050 Uiso 1 1 calc R U . . .
C3 C 0.1271(5) 0.6509(5) 0.2699(4) 0.054(2) Uani 1 1 d . U . . .
H3A H 0.1374 0.6287 0.2398 0.065 Uiso 1 1 calc R U . . .
C4 C 0.0496(6) 0.6270(5) 0.2774(5) 0.065(2) Uani 1 1 d . U . . .
C5 C -0.0145(7) 0.5740(7) 0.2392(6) 0.085(3) Uani 1 1 d . U . . .
H5 H -0.0040 0.5516 0.2093 0.103 Uiso 1 1 calc R U . . .
C6 C -0.0877(8) 0.5537(7) 0.2425(7) 0.095(3) Uani 1 1 d . U . . .
H6 H -0.1300 0.5195 0.2139 0.114 Uiso 1 1 calc R U . . .
C7 C -0.1035(8) 0.5831(7) 0.2888(6) 0.093(3) Uani 1 1 d . U . . .
H7 H -0.1548 0.5657 0.2940 0.112 Uiso 1 1 calc R U . . .
C8 C -0.0452(6) 0.6364(6) 0.3260(5) 0.073(2) Uani 1 1 d . U . . .
H8 H -0.0582 0.6583 0.3547 0.087 Uiso 1 1 calc R U . . .
C9 C 0.0352(5) 0.6603(5) 0.3226(4) 0.0541(19) Uani 1 1 d . U . . .
C10 C 0.0992(4) 0.7168(3) 0.3605(3) 0.0329(14) Uani 1 1 d . U . . .
C11 C 0.0857(4) 0.7484(3) 0.4082(3) 0.0316(14) Uani 1 1 d . U . . .
H11 H 0.0362 0.7275 0.4152 0.038 Uiso 1 1 calc R U . . .
N1 N 0.1334(3) 0.8018(3) 0.4424(2) 0.0260(11) Uani 1 1 d . U . . .
C12 C 0.1108(4) 0.8280(3) 0.4901(3) 0.0281(12) Uani 1 1 d . U . . .
C13 C 0.1692(4) 0.9009(3) 0.5100(3) 0.0260(12) Uani 1 1 d . U . . .
H13A H 0.1484 0.9304 0.4806 0.031 Uiso 1 1 calc R U . . .
H13B H 0.1699 0.9163 0.5497 0.031 Uiso 1 1 calc R U . . .
O5 O 0.2508(2) 0.9047(2) 0.51405(18) 0.0232(8) Uani 1 1 d . U . . .
C14 C 0.1201(4) 0.7869(3) 0.5424(3) 0.0319(14) Uani 1 1 d . U . . .
H14A H 0.0996 0.8037 0.5714 0.038 Uiso 1 1 calc R U . . .
H14B H 0.0860 0.7403 0.5277 0.038 Uiso 1 1 calc R U . . .
O6 O 0.2038(3) 0.7888(2) 0.5730(2) 0.0314(10) Uani 1 1 d . U . . .
H6A H 0.2044 0.7516 0.5869 0.047 Uiso 1 1 d R U . . .
C15 C 0.0231(4) 0.8338(4) 0.4658(4) 0.0419(16) Uani 1 1 d . U . . .
H15A H 0.0161 0.8623 0.4956 0.050 Uiso 0.5 1 calc R U P A 1
H15B H 0.0156 0.8557 0.4283 0.050 Uiso 0.5 1 calc R U P A 1
H15C H -0.0160 0.7883 0.4561 0.050 Uiso 0.5 1 calc R U P B 2
H15D H 0.0143 0.8561 0.4986 0.050 Uiso 0.5 1 calc R U P B 2
O7 O -0.0385(4) 0.7706(4) 0.4537(4) 0.052(2) Uani 0.739(15) 1 d . U P C 1
H7A H -0.0731 0.7751 0.4159 0.079 Uiso 0.739(15) 1 d R U P C 1
O8 O 0.0047(11) 0.8646(12) 0.4199(10) 0.047(6) Uani 0.261(15) 1 d . U P C 2
H8A H 0.0245 0.8558 0.3956 0.071 Uiso 0.261(15) 1 d R U P C 2
O9 O 0.3081(3) 1.0445(2) 0.57134(19) 0.0267(9) Uani 1 1 d . U . . .
O10 O 0.3086(3) 0.9715(2) 0.63928(19) 0.0273(9) Uani 1 1 d . U . . .
C16 C 0.3148(4) 1.0294(3) 0.6243(3) 0.0293(13) Uani 1 1 d . U . . .
C17 C 0.3364(7) 1.0850(4) 0.6720(4) 0.055(2) Uani 1 1 d . U . . .
H17A H 0.3949 1.1026 0.6905 0.082 Uiso 1 1 d R U . . .
H17B H 0.3131 1.0683 0.7018 0.082 Uiso 1 1 d R U . . .
H17C H 0.3146 1.1195 0.6541 0.082 Uiso 1 1 d R U . . .
O11 O 0.2198(3) 0.9759(2) 0.41004(19) 0.0274(9) Uani 1 1 d . U . . .
O12 O 0.2234(3) 1.0507(2) 0.34387(19) 0.0252(9) Uani 1 1 d . U . . .
C18 C 0.1936(4) 0.9954(4) 0.3599(3) 0.0371(15) Uani 1 1 d . U . . .
C19 C 0.1240(9) 0.9465(7) 0.3115(6) 0.117(5) Uani 1 1 d . U . . .
H19A H 0.0724 0.9547 0.3081 0.176 Uiso 1 1 calc R U . . .
H19B H 0.1214 0.9012 0.3219 0.176 Uiso 1 1 calc R U . . .
H19C H 0.1329 0.9516 0.2731 0.176 Uiso 1 1 calc R U . . .
N2 N 0.3955(3) 0.7819(3) 0.4439(2) 0.0251(11) Uani 1 1 d . U . . .
H2B H 0.3442 0.7791 0.4185 0.030 Uiso 1 1 calc R U . . .
H2C H 0.4263 0.7760 0.4221 0.030 Uiso 1 1 calc R U . . .
O13 O 0.3633(3) 0.8177(2) 0.54142(19) 0.0268(9) Uani 1 1 d . U . . .
C20 C 0.3426(4) 0.7492(3) 0.5242(3) 0.0284(13) Uani 1 1 d . U . . .
H20A H 0.2837 0.7322 0.4991 0.034 Uiso 1 1 calc R U . . .
H20B H 0.3513 0.7254 0.5607 0.034 Uiso 1 1 calc R U . . .
C21 C 0.3935(4) 0.7343(3) 0.4890(3) 0.0288(13) Uani 1 1 d . U . . .
O14 O 0.5275(3) 0.8104(2) 0.54760(19) 0.0244(9) Uani 1 1 d . U . . .
C22 C 0.4824(4) 0.7437(3) 0.5291(3) 0.0275(13) Uani 1 1 d . U . . .
H22A H 0.4828 0.7198 0.5651 0.033 Uiso 1 1 calc R U . . .
H22B H 0.5089 0.7236 0.5068 0.033 Uiso 1 1 calc R U . . .
C23 C 0.3534(5) 0.6612(3) 0.4581(3) 0.0360(15) Uani 1 1 d . U . . .
H23A H 0.2973 0.6562 0.4297 0.043 Uiso 1 1 calc R U . . .
H23B H 0.3857 0.6518 0.4347 0.043 Uiso 1 1 calc R U . . .
O15 O 0.3492(4) 0.6148(2) 0.5005(3) 0.0471(13) Uani 1 1 d . U . . .
O56 O 0.5973(2) 0.9433(2) 0.57717(18) 0.0215(8) Uani 1 1 d . U . . .
H56 H 0.6047 0.9752 0.6102 0.026 Uiso 1 1 d R U . . .
O17 O 0.5446(2) 0.9014(2) 0.45172(18) 0.0225(8) Uani 1 1 d . U . . .
H17 H 0.5172 0.9091 0.4102 0.027 Uiso 1 1 d R U . . .
O18 O 0.5208(3) 0.7805(2) 0.3878(2) 0.0333(10) Uani 1 1 d . U . . .
C24 C 0.5133(5) 0.7211(4) 0.3702(3) 0.0383(15) Uani 1 1 d . U . . .
C25 C 0.4395(5) 0.6844(4) 0.3223(4) 0.0467(18) Uani 1 1 d . U . . .
H25 H 0.4003 0.7065 0.3036 0.056 Uiso 1 1 calc R U . . .
C26 C 0.4233(6) 0.6203(5) 0.3027(4) 0.056(2) Uani 1 1 d . U . . .
H26 H 0.3770 0.6003 0.2677 0.067 Uiso 1 1 calc R U . . .
C27 C 0.4739(7) 0.5826(5) 0.3333(5) 0.064(2) Uani 1 1 d . U . . .
C28 C 0.4529(8) 0.5160(6) 0.3144(6) 0.078(3) Uani 1 1 d . U . . .
H28 H 0.4051 0.4960 0.2804 0.094 Uiso 1 1 calc R U . . .
C29 C 0.5028(8) 0.4770(7) 0.3460(7) 0.088(3) Uani 1 1 d . U . . .
H29 H 0.4872 0.4304 0.3353 0.106 Uiso 1 1 calc R U . . .
C30 C 0.5749(8) 0.5094(6) 0.3930(7) 0.086(3) Uani 1 1 d . U . . .
H30 H 0.6105 0.4849 0.4133 0.104 Uiso 1 1 calc R U . . .
C31 C 0.5955(7) 0.5750(6) 0.4104(6) 0.077(3) Uani 1 1 d . U . . .
H31 H 0.6452 0.5950 0.4429 0.092 Uiso 1 1 calc R U . . .
C32 C 0.5468(6) 0.6146(5) 0.3826(5) 0.060(2) Uani 1 1 d . U . . .
C33 C 0.5686(6) 0.6862(4) 0.3986(4) 0.0513(18) Uani 1 1 d . U . . .
C34 C 0.6480(5) 0.7209(4) 0.4437(4) 0.0482(18) Uani 1 1 d . U . . .
H34 H 0.6855 0.6961 0.4574 0.058 Uiso 1 1 calc R U . . .
N3 N 0.6721(4) 0.7802(3) 0.4664(3) 0.0336(12) Uani 1 1 d . U . . .
C35 C 0.7530(4) 0.8053(3) 0.5156(3) 0.0320(13) Uani 1 1 d . U . . .
C36 C 0.7630(4) 0.8792(3) 0.5320(3) 0.0263(12) Uani 1 1 d . U . . .
H36A H 0.8048 0.8947 0.5727 0.032 Uiso 1 1 calc R U . . .
H36B H 0.7828 0.9066 0.5031 0.032 Uiso 1 1 calc R U . . .
O19 O 0.6878(3) 0.8885(2) 0.53081(18) 0.0236(8) Uani 1 1 d . U . . .
C37 C 0.7522(4) 0.7661(3) 0.5688(3) 0.0296(13) Uani 1 1 d . U . . .
H37A H 0.7426 0.7187 0.5567 0.036 Uiso 1 1 calc R U . . .
H37B H 0.8064 0.7826 0.6014 0.036 Uiso 1 1 calc R U . . .
O20 O 0.6912(3) 0.7716(2) 0.5906(2) 0.0294(9) Uani 1 1 d . U . . .
H20 H 0.6819 0.7384 0.6112 0.044 Uiso 1 1 d R U . . .
C38 C 0.8247(5) 0.8049(4) 0.4957(4) 0.0402(16) Uani 1 1 d . U . . .
H38A H 0.8155 0.8207 0.4554 0.048 Uiso 1 1 calc R U . . .
H38B H 0.8759 0.8361 0.5242 0.048 Uiso 1 1 calc R U . . .
O21 O 0.8341(5) 0.7420(4) 0.4934(4) 0.075(2) Uani 1 1 d . U . . .
H21 H 0.8790 0.7450 0.4911 0.113 Uiso 1 1 d R U . . .
O22 O 0.3967(3) 0.8028(2) 0.6676(2) 0.0285(9) Uani 1 1 d . U . . .
H22 H 0.4110 0.7623 0.6752 0.034 Uiso 1 1 d R U . . .
O23 O 0.4543(2) 0.9335(2) 0.69439(17) 0.0213(8) Uani 1 1 d . U . . .
H23 H 0.4848 0.9768 0.6863 0.026 Uiso 1 1 d R U . . .
O24 O 0.4773(3) 1.0143(2) 0.7964(2) 0.0336(10) Uani 1 1 d . U . . .
C39 C 0.4720(4) 1.0555(4) 0.8354(3) 0.0350(14) Uani 1 1 d . U . . .
C40 C 0.5490(5) 1.1071(4) 0.8679(4) 0.0456(17) Uani 1 1 d . U . . .
H40 H 0.5979 1.1082 0.8610 0.055 Uiso 1 1 calc R U . . .
C41 C 0.5499(5) 1.1532(4) 0.9079(4) 0.0500(18) Uani 1 1 d . U . . .
H41 H 0.6002 1.1867 0.9285 0.060 Uiso 1 1 calc R U . . .
C42 C 0.4792(5) 1.1538(4) 0.9206(4) 0.0458(17) Uani 1 1 d . U . . .
C43 C 0.4812(6) 1.2049(5) 0.9604(4) 0.0529(19) Uani 1 1 d . U . . .
H43 H 0.5315 1.2387 0.9805 0.063 Uiso 1 1 calc R U . . .
C44 C 0.4134(6) 1.2061(5) 0.9701(4) 0.0544(19) Uani 1 1 d . U . . .
H44 H 0.4161 1.2413 0.9965 0.065 Uiso 1 1 calc R U . . .
C45 C 0.3388(6) 1.1568(4) 0.9424(4) 0.0492(18) Uani 1 1 d . U . . .
H45 H 0.2912 1.1584 0.9500 0.059 Uiso 1 1 calc R U . . .
C46 C 0.3343(5) 1.1057(4) 0.9037(4) 0.0444(17) Uani 1 1 d . U . . .
H46 H 0.2836 1.0717 0.8858 0.053 Uiso 1 1 calc R U . . .
C47 C 0.4031(5) 1.1027(4) 0.8903(3) 0.0396(15) Uani 1 1 d . U . . .
C48 C 0.4022(4) 1.0512(4) 0.8487(3) 0.0337(14) Uani 1 1 d . U . . .
C49 C 0.3288(4) 0.9959(4) 0.8242(3) 0.0320(14) Uani 1 1 d . U . . .
H49 H 0.2855 0.9943 0.8387 0.038 Uiso 1 1 calc R U . . .
N4 N 0.3157(3) 0.9485(3) 0.7847(2) 0.0272(11) Uani 1 1 d . U . . .
C50 C 0.2358(4) 0.8946(4) 0.7633(3) 0.0332(13) Uani 1 1 d . U . . .
C51 C 0.2270(4) 0.8643(4) 0.7018(3) 0.0302(13) Uani 1 1 d . U . . .
H51A H 0.1858 0.8197 0.6919 0.036 Uiso 1 1 calc R U . . .
H51B H 0.2070 0.8926 0.6706 0.036 Uiso 1 1 calc R U . . .
O25 O 0.3036(3) 0.8588(2) 0.70133(19) 0.0268(9) Uani 1 1 d . U . . .
C52 C 0.1630(4) 0.9231(4) 0.7525(3) 0.0389(16) Uani 1 1 d . U . . .
H52A H 0.1691 0.9598 0.7268 0.047 Uiso 1 1 calc R U . . .
H52B H 0.1114 0.8879 0.7301 0.047 Uiso 1 1 calc R U . . .
O26 O 0.1566(4) 0.9472(4) 0.8056(3) 0.0679(18) Uani 1 1 d . U . . .
H26A H 0.1172 0.9220 0.8119 0.102 Uiso 1 1 d R U . . .
C53 C 0.2333(5) 0.8421(4) 0.8088(3) 0.0366(15) Uani 1 1 d . U . . .
H53A H 0.2460 0.8647 0.8490 0.044 Uiso 1 1 calc R U . . .
H53B H 0.1771 0.8105 0.7963 0.044 Uiso 1 1 calc R U . . .
O27 O 0.2890(3) 0.8066(3) 0.8127(2) 0.0367(11) Uani 1 1 d . U . . .
O28 O 0.2506(4) 0.7749(3) 0.9217(3) 0.0498(13) Uani 1 1 d . U . . .
C54 C 0.2516(5) 0.7567(4) 0.9747(3) 0.0388(15) Uani 1 1 d . U . . .
C55 C 0.2247(5) 0.7968(4) 1.0088(4) 0.0461(17) Uani 1 1 d . U . . .
H55 H 0.2062 0.8325 0.9916 0.055 Uiso 1 1 calc R U . . .
C56 C 0.2256(5) 0.7839(4) 1.0646(4) 0.0429(16) Uani 1 1 d . U . . .
H56A H 0.2105 0.8125 1.0865 0.051 Uiso 1 1 calc R U . . .
C57 C 0.2482(4) 0.7297(4) 1.0917(3) 0.0366(14) Uani 1 1 d . U . . .
C58 C 0.2455(5) 0.7164(4) 1.1500(3) 0.0424(16) Uani 1 1 d . U . . .
H58 H 0.2283 0.7446 1.1708 0.051 Uiso 1 1 calc R U . . .
C59 C 0.2666(5) 0.6649(5) 1.1761(4) 0.0466(17) Uani 1 1 d . U . . .
H59 H 0.2670 0.6579 1.2157 0.056 Uiso 1 1 calc R U . . .
C60 C 0.2888(5) 0.6203(4) 1.1436(4) 0.0470(17) Uani 1 1 d . U . . .
H60 H 0.3025 0.5830 1.1614 0.056 Uiso 1 1 calc R U . . .
C61 C 0.2900(5) 0.6314(4) 1.0873(3) 0.0378(15) Uani 1 1 d . U . . .
H61 H 0.3038 0.6010 1.0661 0.045 Uiso 1 1 calc R U . . .
C62 C 0.2715(4) 0.6866(4) 1.0595(3) 0.0347(14) Uani 1 1 d . U . . .
C63 C 0.2737(4) 0.7016(4) 0.9998(3) 0.0344(14) Uani 1 1 d . U . . .
C64 C 0.3017(4) 0.6603(3) 0.9690(3) 0.0319(14) Uani 1 1 d . U . . .
H64 H 0.3108 0.6215 0.9866 0.038 Uiso 1 1 calc R U . . .
N5 N 0.3156(4) 0.6711(3) 0.9198(3) 0.0329(12) Uani 1 1 d . U . . .
C65 C 0.3449(5) 0.6263(4) 0.8907(3) 0.0343(14) Uani 1 1 d . U . . .
C66 C 0.4020(5) 0.6722(4) 0.8633(3) 0.0353(14) Uani 1 1 d . U . . .
H66A H 0.4546 0.6959 0.8955 0.042 Uiso 1 1 calc R U . . .
H66B H 0.4138 0.6456 0.8348 0.042 Uiso 1 1 calc R U . . .
O29 O 0.3652(3) 0.7184(3) 0.8329(2) 0.0392(11) Uani 1 1 d . U . . .
C67 C 0.2681(5) 0.5811(4) 0.8414(3) 0.0403(16) Uani 1 1 d . U . . .
H67A H 0.2337 0.5500 0.8604 0.048 Uiso 1 1 calc R U . . .
H67B H 0.2355 0.6087 0.8177 0.048 Uiso 1 1 calc R U . . .
O30 O 0.2887(4) 0.5440(4) 0.8022(3) 0.0620(17) Uani 1 1 d . U . . .
H30A H 0.2875 0.5071 0.8133 0.093 Uiso 1 1 d R U . . .
C68 C 0.3925(5) 0.5856(4) 0.9347(3) 0.0411(16) Uani 1 1 d . U . . .
H68A H 0.4181 0.5632 0.9133 0.049 Uiso 1 1 calc R U . . .
H68B H 0.4371 0.6165 0.9684 0.049 Uiso 1 1 calc R U . . .
O31 O 0.3424(5) 0.5373(4) 0.9584(3) 0.0635(17) Uani 1 1 d . U . . .
H31A H 0.3169 0.5049 0.9331 0.095 Uiso 1 1 d R U . . .
N6 N 0.6047(3) 0.9484(3) 0.8160(2) 0.0287(11) Uani 1 1 d . U . . .
H6B H 0.6565 0.9713 0.8184 0.034 Uiso 1 1 calc R U . . .
H6C H 0.5760 0.9774 0.8159 0.034 Uiso 1 1 calc R U . . .
O32 O 0.4658(3) 0.8492(3) 0.7937(2) 0.0423(12) Uani 1 1 d . U . . .
C69 C 0.5144(5) 0.8672(4) 0.8546(3) 0.0434(17) Uani 1 1 d . U . . .
H69A H 0.5120 0.8265 0.8755 0.052 Uiso 1 1 calc R U . . .
H69B H 0.4916 0.8955 0.8729 0.052 Uiso 1 1 calc R U . . .
C70 C 0.6044(5) 0.9048(4) 0.8646(3) 0.0369(14) Uani 1 1 d . U . . .
C71 C 0.6413(5) 0.9438(5) 0.9266(3) 0.0484(18) Uani 1 1 d . U . . .
H71A H 0.6081 0.9729 0.9292 0.058 Uiso 1 1 calc R U . . .
H71B H 0.6399 0.9127 0.9576 0.058 Uiso 1 1 calc R U . . .
O33 O 0.7189(5) 0.9811(5) 0.9373(4) 0.088(2) Uani 1 1 d . U . . .
H33 H 0.7290 1.0155 0.9583 0.132 Uiso 1 1 d R U . . .
C72 C 0.6539(5) 0.8577(4) 0.8593(3) 0.0346(14) Uani 1 1 d . U . . .
H72A H 0.7133 0.8821 0.8758 0.041 Uiso 1 1 calc R U . . .
H72B H 0.6432 0.8202 0.8834 0.041 Uiso 1 1 calc R U . . .
O34 O 0.6324(3) 0.8326(2) 0.7988(2) 0.0333(10) Uani 1 1 d . U . . .
O35 O 0.4411(4) 0.7193(3) 0.7436(3) 0.0621(16) Uani 1 1 d . U . . .
O36 O 0.5242(3) 0.6706(3) 0.7287(3) 0.0495(13) Uani 1 1 d . U . . .
C73 C 0.4538(5) 0.6659(4) 0.7248(4) 0.0435(16) Uani 1 1 d . U . . .
C74 C 0.3857(7) 0.6052(6) 0.7073(6) 0.076(3) Uani 1 1 d . U . . .
H74A H 0.3524 0.6035 0.6648 0.114 Uiso 1 1 calc R U . . .
H74B H 0.3520 0.6040 0.7322 0.114 Uiso 1 1 calc R U . . .
H74C H 0.4068 0.5669 0.7130 0.114 Uiso 1 1 calc R U . . .
O37 O 0.6491(3) 0.9238(2) 0.70424(18) 0.0234(9) Uani 1 1 d . U . . .
H37 H 0.6496 0.9695 0.6968 0.028 Uiso 1 1 d R U . . .
O38 O 0.5728(3) 0.7935(2) 0.67449(18) 0.0245(9) Uani 1 1 d . U . . .
H38 H 0.5488 0.7456 0.6775 0.029 Uiso 1 1 d R U . . .
O39 O 0.7744(3) 0.9951(2) 0.8111(2) 0.0324(10) Uani 1 1 d . U . . .
C75 C 0.8409(4) 1.0248(4) 0.8573(3) 0.0345(14) Uani 1 1 d . U . . .
C76 C 0.8375(5) 1.0795(4) 0.8900(4) 0.0489(18) Uani 1 1 d . U . . .
H76 H 0.7880 1.0910 0.8784 0.059 Uiso 1 1 calc R U . . .
C77 C 0.9030(6) 1.1159(5) 0.9374(4) 0.0531(19) Uani 1 1 d . U . . .
H77 H 0.8981 1.1524 0.9579 0.064 Uiso 1 1 calc R U . . .
C78 C 0.9774(5) 1.1012(4) 0.9569(4) 0.0467(17) Uani 1 1 d . U . . .
C79 C 1.0462(6) 1.1412(4) 1.0058(4) 0.054(2) Uani 1 1 d . U . . .
H79 H 1.0409 1.1779 1.0255 0.065 Uiso 1 1 calc R U . . .
C80 C 1.1179(6) 1.1283(5) 1.0245(4) 0.058(2) Uani 1 1 d . U . . .
H80 H 1.1637 1.1562 1.0562 0.069 Uiso 1 1 calc R U . . .
C81 C 1.1241(6) 1.0728(4) 0.9963(4) 0.055(2) Uani 1 1 d . U . . .
H81 H 1.1739 1.0617 1.0106 0.066 Uiso 1 1 calc R U . . .
C82 C 1.0604(5) 1.0343(4) 0.9487(4) 0.0473(18) Uani 1 1 d . U . . .
H82 H 1.0680 0.9985 0.9294 0.057 Uiso 1 1 calc R U . . .
C83 C 0.9835(5) 1.0457(4) 0.9272(3) 0.0389(15) Uani 1 1 d . U . . .
C84 C 0.9128(4) 1.0066(4) 0.8766(3) 0.0328(14) Uani 1 1 d . U . . .
C85 C 0.9184(4) 0.9477(3) 0.8500(3) 0.0313(14) Uani 1 1 d . U . . .
H85 H 0.9677 0.9365 0.8676 0.038 Uiso 1 1 calc R U . . .
N7 N 0.8625(3) 0.9089(3) 0.8044(2) 0.0259(10) Uani 1 1 d . U . . .
C86 C 0.8773(4) 0.8505(3) 0.7817(3) 0.0277(12) Uani 1 1 d . U . . .
C87 C 0.8137(4) 0.8281(3) 0.7180(3) 0.0257(12) Uani 1 1 d . U . . .
H87A H 0.8333 0.8560 0.6892 0.031 Uiso 1 1 calc R U . . .
H87B H 0.8078 0.7814 0.7062 0.031 Uiso 1 1 calc R U . . .
O40 O 0.7362(3) 0.8335(2) 0.71471(19) 0.0250(9) Uani 1 1 d . U . . .
C88 C 0.8689(4) 0.7940(3) 0.8227(3) 0.0304(13) Uani 1 1 d . U . . .
H88A H 0.8845 0.7574 0.8084 0.036 Uiso 1 1 calc R U . . .
H88B H 0.9073 0.8109 0.8643 0.036 Uiso 1 1 calc R U . . .
O41 O 0.7883(3) 0.7689(2) 0.8233(2) 0.0340(10) Uani 1 1 d . U . . .
C89 C 0.9640(4) 0.8655(4) 0.7768(3) 0.0333(14) Uani 1 1 d . U . . .
H89A H 0.9614 0.8306 0.7476 0.040 Uiso 0.5 1 calc R U P D 1
H89B H 0.9758 0.9082 0.7594 0.040 Uiso 0.5 1 calc R U P D 1
H89C H 1.0042 0.8639 0.8167 0.040 Uiso 0.5 1 calc R U P E 2
H89D H 0.9629 0.8306 0.7483 0.040 Uiso 0.5 1 calc R U P E 2
O42 O 1.0298(6) 0.8693(5) 0.8289(4) 0.035(2) Uani 0.5 1 d . U P F 1
H42 H 1.0303 0.8318 0.8373 0.052 Uiso 0.5 1 d R U P F 1
O43 O 0.9897(7) 0.9277(6) 0.7571(6) 0.055(3) Uani 0.5 1 d . U P F 2
H43A H 0.9522 0.9435 0.7686 0.083 Uiso 0.5 1 d R U P F 2
O44 O 0.8814(3) 0.7064(2) 0.9153(2) 0.0359(11) Uani 1 1 d . U . . .
C90 C 0.9090(4) 0.6671(3) 0.9536(3) 0.0339(14) Uani 1 1 d . U . . .
C91 C 0.9971(5) 0.6814(4) 0.9756(4) 0.0421(17) Uani 1 1 d . U . . .
H91 H 1.0299 0.7185 0.9636 0.051 Uiso 1 1 calc R U . . .
C92 C 1.0326(5) 0.6429(4) 1.0127(4) 0.0434(17) Uani 1 1 d . U . . .
H92 H 1.0907 0.6538 1.0263 0.052 Uiso 1 1 calc R U . . .
C93 C 0.9878(5) 0.5863(4) 1.0329(3) 0.0370(15) Uani 1 1 d . U . . .
C94 C 1.0270(5) 0.5453(4) 1.0701(3) 0.0396(16) Uani 1 1 d . U . . .
H94 H 1.0850 0.5562 1.0828 0.048 Uiso 1 1 calc R U . . .
C95 C 0.9839(5) 0.4901(4) 1.0885(4) 0.0442(17) Uani 1 1 d . U . . .
H95 H 1.0115 0.4629 1.1137 0.053 Uiso 1 1 calc R U . . .
C96 C 0.8980(5) 0.4742(4) 1.0695(4) 0.0432(16) Uani 1 1 d . U . . .
H96 H 0.8673 0.4356 1.0816 0.052 Uiso 1 1 calc R U . . .
C97 C 0.8582(5) 0.5138(4) 1.0339(3) 0.0365(15) Uani 1 1 d . U . . .
H97 H 0.8002 0.5026 1.0224 0.044 Uiso 1 1 calc R U . . .
C98 C 0.9012(4) 0.5711(4) 1.0137(3) 0.0325(13) Uani 1 1 d . U . . .
C99 C 0.8615(4) 0.6138(3) 0.9738(3) 0.0306(13) Uani 1 1 d . U . . .
C100 C 0.7740(4) 0.5998(4) 0.9564(3) 0.0322(14) Uani 1 1 d . U . . .
H100 H 0.7456 0.5637 0.9726 0.039 Uiso 1 1 calc R U . . .
N8 N 0.7310(4) 0.6321(3) 0.9207(3) 0.0349(12) Uani 1 1 d . U . . .
C101 C 0.6399(5) 0.6108(4) 0.9037(4) 0.0433(15) Uani 1 1 d . U . . .
C102 C 0.6128(6) 0.6723(5) 0.8794(4) 0.0510(18) Uani 1 1 d . U . . .
H10A H 0.5538 0.6576 0.8541 0.061 Uiso 1 1 calc R U . . .
H10B H 0.6206 0.7036 0.9135 0.061 Uiso 1 1 calc R U . . .
O45 O 0.6592(3) 0.7044(3) 0.8453(2) 0.0376(11) Uani 1 1 d . U . . .
C103 C 0.6060(8) 0.5862(7) 0.9510(5) 0.075(3) Uani 1 1 d . U . . .
H10C H 0.5454 0.5732 0.9337 0.090 Uiso 1 1 calc R U . . .
H10D H 0.6217 0.5461 0.9646 0.090 Uiso 1 1 calc R U . . .
O46 O 0.6342(8) 0.6345(6) 1.0013(5) 0.120(3) Uani 1 1 d . U . . .
H46A H 0.6160 0.6223 1.0307 0.180 Uiso 1 1 d R U . . .
C104 C 0.6007(6) 0.5582(5) 0.8475(5) 0.066(2) Uani 1 1 d . U . . .
H10E H 0.5402 0.5432 0.8359 0.079 Uiso 1 1 calc R U . . .
H10F H 0.6147 0.5778 0.8131 0.079 Uiso 1 1 calc R U . . .
O47 O 0.6326(4) 0.5021(3) 0.8629(4) 0.081(2) Uani 1 1 d . U . . .
H47 H 0.6254 0.4791 0.8217 0.121 Uiso 1 1 d R U . . .
O48 O 0.6570(3) 0.6921(2) 0.6669(2) 0.0363(11) Uani 1 1 d . U . . .
O49 O 0.6921(4) 0.6382(3) 0.7450(3) 0.0561(15) Uani 1 1 d . U . . .
C105 C 0.6805(6) 0.6451(4) 0.6892(4) 0.0510(18) Uani 1 1 d . U . . .
C106 C 0.7026(10) 0.6024(6) 0.6504(5) 0.085(3) Uani 1 1 d . U . . .
H10G H 0.6571 0.5613 0.6339 0.128 Uiso 1 1 calc R U . . .
H10H H 0.7520 0.5916 0.6748 0.128 Uiso 1 1 calc R U . . .
H10I H 0.7132 0.6267 0.6173 0.128 Uiso 1 1 calc R U . . .
O50 O 0.2311(7) 0.6995(5) 0.6880(6) 0.120(3) Uani 1 1 d D U . . .
O51 O 0.1905(8) 0.6656(6) 0.5940(5) 0.128(4) Uani 1 1 d D U . . .
C107 C 0.1942(10) 0.6525(6) 0.6474(5) 0.106(4) Uani 1 1 d D U . . .
C108 C 0.1485(13) 0.5859(7) 0.6574(9) 0.137(6) Uani 1 1 d D U . . .
H10J H 0.1424 0.5556 0.6247 0.206 Uiso 1 1 d R U . . .
H10K H 0.0953 0.5862 0.6563 0.206 Uiso 1 1 d R U . . .
H10L H 0.1766 0.5719 0.6949 0.206 Uiso 1 1 d R U . . .
N9 N 0.6092(7) 0.6803(6) 0.2070(5) 0.081(2) Uani 1 1 d . U . . .
H9 H 0.6492 0.6720 0.1911 0.098 Uiso 1 1 d R U . . .
C109 C 0.6080(8) 0.7500(7) 0.1969(6) 0.083(3) Uani 1 1 d . U . . .
H10M H 0.5980 0.7554 0.1538 0.099 Uiso 1 1 calc R U . . .
H10N H 0.6626 0.7810 0.2204 0.099 Uiso 1 1 calc R U . . .
C110 C 0.5429(9) 0.7689(7) 0.2146(6) 0.089(3) Uani 1 1 d . U . . .
H11A H 0.5566 0.7715 0.2575 0.133 Uiso 1 1 d R U . . .
H11B H 0.4916 0.7348 0.1956 0.133 Uiso 1 1 d R U . . .
H11C H 0.5382 0.8109 0.2011 0.133 Uiso 1 1 d R U . . .
C111 C 0.5293(8) 0.6286(7) 0.1744(6) 0.085(3) Uani 1 1 d . U . . .
H11D H 0.5352 0.5844 0.1844 0.102 Uiso 1 1 calc R U . . .
H11E H 0.4873 0.6355 0.1896 0.102 Uiso 1 1 calc R U . . .
C112 C 0.4987(8) 0.6277(7) 0.1076(6) 0.084(3) Uani 1 1 d . U . . .
H11F H 0.5375 0.6181 0.0924 0.125 Uiso 1 1 d R U . . .
H11G H 0.4930 0.6704 0.0971 0.125 Uiso 1 1 d R U . . .
H11H H 0.4465 0.5942 0.0903 0.125 Uiso 1 1 d R U . . .
C113 C 0.6398(10) 0.6754(8) 0.2732(6) 0.095(3) Uani 1 1 d . U . . .
H11I H 0.5965 0.6758 0.2897 0.114 Uiso 1 1 calc R U . . .
H11J H 0.6881 0.7144 0.2934 0.114 Uiso 1 1 calc R U . . .
C114 C 0.6643(11) 0.6100(9) 0.2871(8) 0.113(5) Uani 1 1 d . U . . .
H11K H 0.7046 0.6085 0.2699 0.169 Uiso 1 1 d R U . . .
H11L H 0.6157 0.5730 0.2690 0.169 Uiso 1 1 d R U . . .
H11M H 0.6857 0.6075 0.3297 0.169 Uiso 1 1 d R U . . .
N10 N 1.0621(7) 1.1986(6) 0.8128(6) 0.104(3) Uani 1 1 d D U . . .
H10 H 1.0593 1.1955 0.7709 0.125 Uiso 1 1 d R U . . .
C115 C 1.1207(10) 1.1646(8) 0.8464(7) 0.110(4) Uani 1 1 d D U . . .
H11N H 1.1160 1.1586 0.8866 0.132 Uiso 1 1 calc R U . . .
H11O H 1.1770 1.1935 0.8526 0.132 Uiso 1 1 calc R U . . .
C116 C 1.1093(12) 1.0988(9) 0.8168(9) 0.129(5) Uani 1 1 d D U . . .
H11P H 1.0522 1.0738 0.8043 0.193 Uiso 1 1 d R U . . .
H11Q H 1.1413 1.0746 0.8434 0.193 Uiso 1 1 d R U . . .
H11R H 1.1254 1.1057 0.7821 0.193 Uiso 1 1 d R U . . .
C117 C 0.9804(7) 1.1642(9) 0.8134(8) 0.114(4) Uani 1 1 d D U . . .
H11S H 0.9830 1.1646 0.8558 0.137 Uiso 1 1 calc R U . . .
H11T H 0.9653 1.1172 0.7971 0.137 Uiso 1 1 calc R U . . .
C118 C 0.9148(11) 1.1913(11) 0.7794(10) 0.137(6) Uani 1 1 d D U . . .
H11U H 0.9077 1.1875 0.7374 0.206 Uiso 1 1 d R U . . .
H11V H 0.9318 1.2374 0.7943 0.206 Uiso 1 1 d R U . . .
H11W H 0.8639 1.1688 0.7846 0.206 Uiso 1 1 d R U . . .
C119 C 1.0899(11) 1.2695(7) 0.8333(7) 0.115(4) Uani 1 1 d D U . . .
H11X H 1.1435 1.2890 0.8283 0.138 Uiso 1 1 calc R U . . .
H11Y H 1.0508 1.2898 0.8057 0.138 Uiso 1 1 calc R U . . .
C120 C 1.0995(14) 1.2905(12) 0.8945(7) 0.146(6) Uani 1 1 d D U . . .
H12A H 1.1212 1.3380 0.9036 0.218 Uiso 1 1 d R U . . .
H12B H 1.1331 1.2699 0.9243 0.218 Uiso 1 1 d R U . . .
H12C H 1.0444 1.2760 0.8949 0.218 Uiso 1 1 d R U . . .
N11 N 0.2994(8) 0.3975(6) 0.8686(5) 0.092(3) Uani 1 1 d . U . . .
O52 O 0.2917(7) 0.3360(5) 0.8587(5) 0.103(3) Uani 1 1 d . U . . .
O53 O 0.2647(7) 0.4136(5) 0.9008(5) 0.101(3) Uani 1 1 d . U . . .
O54 O 0.3420(8) 0.4398(6) 0.8464(6) 0.115(3) Uani 1 1 d . U . . .
N12 N -0.1347(6) 0.7730(7) 0.3029(4) 0.100(3) Uani 1 1 d D U . . .
O55 O -0.0621(5) 0.7957(5) 0.3104(4) 0.092(3) Uani 1 1 d D U . . .
O66 O -0.1543(7) 0.7575(7) 0.3463(5) 0.128(4) Uani 1 1 d D U . . .
O57 O -0.1880(7) 0.7658(8) 0.2531(5) 0.135(4) Uani 1 1 d D U . . .
O58 O 0.5222(3) 1.0564(2) 0.6597(2) 0.0306(10) Uani 1 1 d . U . . .
O59 O 0.6447(3) 1.0486(2) 0.6663(2) 0.0292(10) Uani 1 1 d . U . . .
C121 C 0.5992(4) 1.0760(3) 0.6819(3) 0.0258(13) Uani 1 1 d . U . . .
C122 C 0.6408(5) 1.1353(5) 0.7290(4) 0.053(2) Uani 1 1 d . U . . .
H12N H 0.6891 1.1637 0.7218 0.079 Uiso 1 1 calc R U . . .
H12O H 0.6578 1.1201 0.7690 0.079 Uiso 1 1 calc R U . . .
H12P H 0.6025 1.1605 0.7269 0.079 Uiso 1 1 calc R U . . .
O60 O 0.7411(5) 0.5371(4) 0.8010(4) 0.082(2) Uani 1 1 d . U . . .
H60A H 0.7322 0.5718 0.7901 0.122 Uiso 1 1 d R U . . .
C123 C 0.8249(8) 0.5470(8) 0.8172(6) 0.089(3) Uani 1 1 d . U . . .
H12D H 0.8431 0.5228 0.8524 0.107 Uiso 1 1 calc R U . . .
H12E H 0.8546 0.5949 0.8292 0.107 Uiso 1 1 calc R U . . .
C124 C 0.8456(10) 0.5240(10) 0.7680(7) 0.111(4) Uani 1 1 d . U . . .
H12F H 0.8040 0.4822 0.7471 0.166 Uiso 1 1 calc R U . . .
H12G H 0.8994 0.5168 0.7844 0.166 Uiso 1 1 calc R U . . .
H12H H 0.8473 0.5576 0.7397 0.166 Uiso 1 1 calc R U . . .
N13 N 0.2886(10) 0.9481(7) 0.9618(6) 0.112(4) Uani 1 1 d . U . . .
C125 C 0.3442(10) 0.9331(7) 0.9573(6) 0.083(3) Uani 1 1 d . U . . .
C126 C 0.4107(10) 0.9207(9) 0.9485(7) 0.109(4) Uani 1 1 d . U . . .
H12Q H 0.4047 0.9222 0.9059 0.164 Uiso 1 1 calc R U . . .
H12R H 0.4130 0.8766 0.9601 0.164 Uiso 1 1 calc R U . . .
H12S H 0.4614 0.9545 0.9732 0.164 Uiso 1 1 calc R U . . .
O61 O 0.0741(8) 0.7593(7) 0.8596(7) 0.143(4) Uani 1 1 d D U . . .
H61A H 0.0638 0.7875 0.8371 0.214 Uiso 1 1 d R U . . .
C127 C 0.0386(12) 0.6894(8) 0.8403(10) 0.139(5) Uani 1 1 d D U . . .
H12I H -0.0198 0.6809 0.8150 0.167 Uiso 1 1 calc R U . . .
H12J H 0.0402 0.6654 0.8763 0.167 Uiso 1 1 calc R U . . .
C128 C 0.0791(12) 0.6608(9) 0.8054(9) 0.133(6) Uani 1 1 d D U . . .
H12K H 0.0427 0.6245 0.7754 0.200 Uiso 1 1 d R U . . .
H12L H 0.1175 0.6450 0.8363 0.200 Uiso 1 1 d R U . . .
H12M H 0.1085 0.6946 0.7871 0.200 Uiso 1 1 d R U . . .
O62 O 0.1929(9) 0.5796(8) 0.5110(7) 0.078(4) Uani 0.5 1 d D U P G 6
H62 H 0.2428 0.5811 0.5118 0.094 Uiso 0.5 1 d R U P G 6
C129 C 0.044(2) 0.9679(18) 0.597(2) 0.160(8) Uani 0.517(11) 1 d D U P H 2
C130 C -0.026(2) 0.7472(16) 0.6337(14) 0.128(7) Uani 0.517(11) 1 d D U P H -3
O63 O 0.1704 0.4168 0.5577 0.120(14) Uani 0.25 1 d . U P . .
H63A H 0.1393 0.4465 0.5474 0.179 Uiso 0.25 1 d R U P . .
H63B H 0.2032 0.4340 0.5339 0.179 Uiso 0.25 1 d R U P . .
C131 C 0.1224(14) 0.5798(19) 0.4626(9) 0.111(7) Uani 0.5 1 d D U P G 6
H13C H 0.1070 0.5398 0.4342 0.134 Uiso 0.5 1 calc R U P G 6
H13D H 0.1379 0.6189 0.4413 0.134 Uiso 0.5 1 calc R U P G 6
C132 C 0.094(3) 1.0348(17) 0.592(2) 0.145(9) Uani 0.517(11) 1 d D U P H 2
H13H H 0.1313 1.0276 0.5735 0.218 Uiso 0.517(11) 1 d R U P H 2
H13I H 0.1247 1.0605 0.6303 0.218 Uiso 0.517(11) 1 d R U P H 2
H13J H 0.0601 1.0585 0.5663 0.218 Uiso 0.517(11) 1 d R U P H 2
C133 C 0.0479(13) 0.581(2) 0.4747(17) 0.143(10) Uani 0.5 1 d D U P G 6
H13E H 0.0507 0.5670 0.5136 0.214 Uiso 0.5 1 d R U P G 6
H13F H 0.0043 0.5488 0.4441 0.214 Uiso 0.5 1 d R U P G 6
H13G H 0.0376 0.6233 0.4719 0.214 Uiso 0.5 1 d R U P G 6
N14 N -0.057(2) 0.6953(15) 0.6033(17) 0.158(8) Uani 0.517(11) 1 d D U P H -3
N15 N 0.033(2) 0.9098(17) 0.6002(17) 0.159(8) Uani 0.517(11) 1 d D U P H 2
C134 C -0.017(2) 0.8188(15) 0.6442(16) 0.129(9) Uani 0.517(11) 1 d D U P H -3
H13K H -0.0347 0.8364 0.6064 0.193 Uiso 0.517(11) 1 d R U P H -3
H13L H 0.0397 0.8413 0.6656 0.193 Uiso 0.517(11) 1 d R U P H -3
H13M H -0.0490 0.8253 0.6677 0.193 Uiso 0.517(11) 1 d R U P H -3
O64 O 0.4664 0.5447 0.4890 0.151(15) Uani 0.25 1 d D U P I 1
H64A H 0.4647 0.5710 0.5154 0.226 Uiso 0.25 1 d R U P I 1
H64B H 0.4959 0.5218 0.5073 0.226 Uiso 0.25 1 d R U P I 1
O65 O 0.5000 0.5000 0.5000 0.194(16) Uani 0.25 1 d S U P I -1
H65A H 0.5204 0.4910 0.5309 0.291 Uiso 0.25 1 d R U P I -1
H65B H 0.4974 0.4735 0.4696 0.291 Uiso 0.25 1 d DR U P I -1
N14A N -0.1064(19) 0.6932(19) 0.6938(15) 0.134(8) Uani 0.483(11) 1 d D U P H -4
C1A C -0.070(2) 0.697(2) 0.6615(16) 0.131(7) Uani 0.483(11) 1 d D U P H -4
C1B C -0.002(2) 0.701(2) 0.6395(19) 0.139(8) Uani 0.483(11) 1 d D U P H -4
H1BA H -0.0192 0.6967 0.5964 0.208 Uiso 0.483(11) 1 d R U P H -4
H1BB H 0.0341 0.7453 0.6552 0.208 Uiso 0.483(11) 1 d R U P H -4
H1BC H 0.0258 0.6693 0.6552 0.208 Uiso 0.483(11) 1 d R U P H -4
N15A N -0.037(2) 0.9105(18) 0.6368(14) 0.135(8) Uani 0.483(11) 1 d D U P H 3
C1C C -0.012(3) 0.954(2) 0.6121(17) 0.160(8) Uani 0.483(11) 1 d D U P H 3
C1D C -0.004(3) 0.996(2) 0.5634(19) 0.156(9) Uani 0.483(11) 1 d D U P H 3
H1DA H 0.0200 0.9765 0.5398 0.234 Uiso 0.483(11) 1 d R U P H 3
H1DB H 0.0390 1.0210 0.5990 0.234 Uiso 0.483(11) 1 d R U P H 3
H1DC H -0.0320 1.0242 0.5401 0.234 Uiso 0.483(11) 1 d R U P H 3

loop_
_atom_site_aniso_label
_atom_site_aniso_U_11
_atom_site_aniso_U_22
_atom_site_aniso_U_33
_atom_site_aniso_U_23
_atom_site_aniso_U_13
_atom_site_aniso_U_12
Dy1 0.02256(19) 0.01592(17) 0.01747(17) 0.00180(13) 0.00256(14) 0.00025(14)
Dy2 0.01792(17) 0.01448(16) 0.01847(17) 0.00188(12) 0.00210(13) -0.00018(13)
Dy3 0.02021(18) 0.01751(17) 0.01830(17) 0.00285(13) 0.00154(13) 0.00287(13)
Dy4 0.02026(18) 0.02083(18) 0.01908(17) 0.00390(13) 0.00459(14) -0.00152(14)
Dy5 0.02333(19) 0.0312(2) 0.01895(18) 0.00546(14) 0.00363(14) 0.00606(15)
Dy6 0.02294(19) 0.02334(19) 0.02616(19) 0.00849(14) 0.00337(15) 0.00448(15)
Dy7 0.0323(2) 0.0382(2) 0.0320(2) 0.01619(17) 0.01575(17) 0.00788(18)
Cu1 0.0174(4) 0.0188(4) 0.0214(4) -0.0014(3) 0.0031(3) -0.0032(3)
Cu2 0.0245(4) 0.0199(4) 0.0203(4) -0.0010(3) 0.0027(3) 0.0041(4)
Cu3 0.0199(4) 0.0284(5) 0.0222(4) 0.0023(4) 0.0066(4) 0.0009(4)
Cu4 0.0190(4) 0.0239(4) 0.0203(4) 0.0004(3) -0.0003(3) 0.0023(3)
Cu5 0.0426(6) 0.0356(5) 0.0348(5) 0.0152(4) 0.0188(5) 0.0083(5)
Cu6 0.0267(5) 0.0300(5) 0.0275(5) 0.0120(4) 0.0022(4) 0.0046(4)
O1 0.0076(12) 0.0061(12) 0.0079(12) 0.0040(9) 0.0012(9) 0.0024(9)
O2 0.0173(19) 0.0179(19) 0.0188(19) 0.0011(15) 0.0040(15) -0.0006(15)
O3 0.0194(19) 0.023(2) 0.0184(19) 0.0055(16) 0.0023(15) 0.0003(16)
O4 0.022(2) 0.029(2) 0.027(2) -0.0046(17) 0.0056(17) -0.0022(17)
C1 0.023(3) 0.028(3) 0.030(3) -0.003(2) 0.005(2) 0.001(2)
C2 0.032(3) 0.041(3) 0.044(3) -0.011(3) 0.012(3) 0.000(3)
C3 0.045(4) 0.052(4) 0.058(4) -0.025(3) 0.021(3) 0.000(3)
C4 0.049(4) 0.064(4) 0.068(4) -0.030(3) 0.022(3) -0.005(3)
C5 0.064(4) 0.083(5) 0.092(5) -0.046(4) 0.032(4) -0.008(4)
C6 0.071(5) 0.094(5) 0.101(5) -0.045(5) 0.037(4) -0.012(4)
C7 0.065(5) 0.095(5) 0.101(5) -0.040(5) 0.036(4) -0.010(4)
C8 0.050(4) 0.074(5) 0.078(5) -0.033(4) 0.028(4) -0.014(4)
C9 0.038(3) 0.054(4) 0.056(4) -0.024(3) 0.019(3) -0.009(3)
C10 0.026(3) 0.030(3) 0.034(3) -0.005(2) 0.008(2) -0.001(2)
C11 0.023(3) 0.031(3) 0.031(3) -0.001(2) 0.007(2) -0.004(2)
N1 0.019(2) 0.025(2) 0.025(2) -0.0017(19) 0.0039(19) -0.0017(19)
C12 0.020(2) 0.030(3) 0.030(3) -0.003(2) 0.008(2) 0.001(2)
C13 0.018(3) 0.027(3) 0.027(3) -0.001(2) 0.005(2) 0.002(2)
O5 0.0190(19) 0.0222(19) 0.0210(19) -0.0011(16) 0.0026(15) 0.0007(16)
C14 0.024(3) 0.030(3) 0.031(3) -0.002(2) 0.009(2) -0.005(2)
O6 0.026(2) 0.030(2) 0.028(2) 0.0044(18) 0.0068(18) -0.0033(18)
C15 0.029(3) 0.047(4) 0.041(3) -0.004(3) 0.008(3) 0.003(3)
O7 0.031(4) 0.061(5) 0.053(5) -0.005(4) 0.014(3) -0.003(3)
O8 0.023(8) 0.064(11) 0.052(9) 0.010(8) 0.009(7) 0.013(7)
O9 0.031(2) 0.022(2) 0.022(2) 0.0033(16) 0.0068(17) 0.0037(17)
O10 0.029(2) 0.025(2) 0.023(2) 0.0050(17) 0.0082(17) 0.0033(18)
C16 0.033(3) 0.026(3) 0.028(3) 0.002(2) 0.013(2) 0.005(2)
C17 0.090(6) 0.041(4) 0.031(4) 0.003(3) 0.020(4) 0.019(4)
O11 0.025(2) 0.026(2) 0.024(2) 0.0024(17) 0.0032(17) 0.0047(17)
O12 0.025(2) 0.020(2) 0.023(2) 0.0034(16) 0.0006(17) 0.0040(17)
C18 0.032(3) 0.032(3) 0.029(3) 0.006(3) -0.004(2) -0.001(3)
C19 0.104(8) 0.073(7) 0.074(7) 0.028(6) -0.033(6) -0.048(6)
N2 0.021(2) 0.021(2) 0.024(2) -0.0013(19) 0.003(2) -0.0018(19)
O13 0.029(2) 0.019(2) 0.025(2) 0.0035(16) 0.0088(17) -0.0021(17)
C20 0.026(3) 0.020(3) 0.028(3) 0.006(2) 0.004(2) -0.002(2)
C21 0.028(3) 0.021(3) 0.029(3) 0.006(2) 0.005(2) 0.002(2)
O14 0.024(2) 0.0170(19) 0.025(2) 0.0049(16) 0.0013(16) 0.0044(16)
C22 0.027(3) 0.019(3) 0.026(3) 0.005(2) 0.001(2) 0.002(2)
C23 0.035(3) 0.023(3) 0.040(3) 0.003(3) 0.003(3) 0.003(3)
O15 0.052(3) 0.021(2) 0.055(3) 0.006(2) 0.009(3) 0.002(2)
O56 0.022(2) 0.0185(19) 0.0205(19) 0.0021(16) 0.0052(16) 0.0028(16)
O17 0.0201(19) 0.0191(19) 0.0204(19) 0.0013(15) 0.0008(16) 0.0019(16)
O18 0.033(2) 0.030(2) 0.028(2) -0.0067(18) 0.0009(18) 0.0087(19)
C24 0.040(3) 0.037(3) 0.030(3) -0.002(3) 0.004(3) 0.009(3)
C25 0.046(4) 0.043(3) 0.036(3) -0.008(3) 0.004(3) 0.003(3)
C26 0.053(4) 0.046(4) 0.048(4) -0.008(3) 0.001(3) 0.003(3)
C27 0.064(4) 0.053(4) 0.064(4) -0.009(3) 0.018(3) 0.008(3)
C28 0.075(5) 0.062(4) 0.084(5) -0.012(4) 0.020(4) 0.011(4)
C29 0.086(5) 0.067(5) 0.102(5) -0.010(4) 0.020(4) 0.023(4)
C30 0.083(5) 0.065(5) 0.102(5) -0.012(4) 0.017(4) 0.030(4)
C31 0.071(5) 0.059(4) 0.089(5) -0.008(4) 0.011(4) 0.022(4)
C32 0.060(4) 0.051(4) 0.066(4) -0.007(3) 0.017(3) 0.015(3)
C33 0.051(4) 0.045(3) 0.051(4) -0.006(3) 0.009(3) 0.013(3)
C34 0.045(4) 0.043(3) 0.051(4) -0.006(3) 0.003(3) 0.022(3)
N3 0.034(3) 0.031(3) 0.030(3) -0.004(2) 0.004(2) 0.010(2)
C35 0.030(3) 0.031(3) 0.033(3) 0.001(2) 0.006(2) 0.012(2)
C36 0.024(3) 0.026(3) 0.027(3) 0.001(2) 0.008(2) 0.004(2)
O19 0.023(2) 0.0196(19) 0.0218(19) 0.0002(16) 0.0044(16) 0.0017(16)
C37 0.030(3) 0.026(3) 0.033(3) 0.002(2) 0.010(2) 0.011(2)
O20 0.035(2) 0.023(2) 0.030(2) 0.0079(17) 0.0089(19) 0.0130(18)
C38 0.040(3) 0.044(4) 0.042(3) 0.007(3) 0.017(3) 0.018(3)
O21 0.078(5) 0.065(4) 0.095(5) 0.009(4) 0.039(4) 0.030(4)
O22 0.026(2) 0.030(2) 0.026(2) 0.0089(18) 0.0067(18) 0.0062(18)
O23 0.0173(19) 0.026(2) 0.0175(18) 0.0074(16) 0.0052(15) 0.0030(16)
O24 0.027(2) 0.035(2) 0.032(2) -0.0028(19) 0.0093(18) 0.0008(19)
C39 0.035(3) 0.036(3) 0.030(3) -0.002(2) 0.014(2) 0.001(3)
C40 0.038(3) 0.047(4) 0.046(4) -0.009(3) 0.016(3) 0.003(3)
C41 0.044(4) 0.046(4) 0.048(4) -0.007(3) 0.014(3) 0.000(3)
C42 0.050(3) 0.041(3) 0.040(3) -0.001(3) 0.017(3) 0.004(3)
C43 0.056(4) 0.049(4) 0.050(4) -0.003(3) 0.021(3) 0.007(3)
C44 0.065(4) 0.049(4) 0.048(4) -0.005(3) 0.025(3) 0.009(3)
C45 0.058(4) 0.050(4) 0.046(4) -0.002(3) 0.027(3) 0.016(3)
C46 0.049(4) 0.043(3) 0.042(3) 0.002(3) 0.019(3) 0.011(3)
C47 0.045(3) 0.038(3) 0.035(3) 0.003(3) 0.016(3) 0.009(3)
C48 0.038(3) 0.034(3) 0.027(3) 0.005(2) 0.012(2) 0.006(2)
C49 0.031(3) 0.037(3) 0.029(3) 0.006(2) 0.013(2) 0.009(3)
N4 0.023(2) 0.031(2) 0.026(2) 0.008(2) 0.0101(19) 0.004(2)
C50 0.027(3) 0.035(3) 0.032(3) 0.008(2) 0.010(2) 0.001(2)
C51 0.023(3) 0.033(3) 0.032(3) 0.010(2) 0.012(2) 0.001(2)
O25 0.023(2) 0.028(2) 0.023(2) 0.0058(17) 0.0054(16) 0.0020(17)
C52 0.030(3) 0.048(4) 0.040(3) 0.008(3) 0.016(3) 0.010(3)
O26 0.048(3) 0.081(5) 0.068(4) 0.006(3) 0.022(3) 0.008(3)
C53 0.035(3) 0.037(3) 0.034(3) 0.009(3) 0.015(3) 0.003(3)
O27 0.045(3) 0.036(2) 0.031(2) 0.0115(19) 0.018(2) 0.009(2)
O28 0.066(3) 0.047(3) 0.045(3) 0.019(2) 0.027(2) 0.021(2)
C54 0.045(3) 0.034(3) 0.041(3) 0.010(3) 0.021(3) 0.009(3)
C55 0.051(4) 0.041(3) 0.048(4) 0.009(3) 0.020(3) 0.014(3)
C56 0.043(3) 0.040(3) 0.045(3) 0.000(3) 0.018(3) 0.008(3)
C57 0.031(3) 0.039(3) 0.033(3) -0.002(2) 0.009(2) 0.002(3)
C58 0.036(3) 0.051(4) 0.034(3) -0.003(3) 0.012(3) 0.004(3)
C59 0.050(4) 0.058(4) 0.030(3) 0.006(3) 0.016(3) 0.012(3)
C60 0.053(4) 0.050(4) 0.039(3) 0.015(3) 0.015(3) 0.019(3)
C61 0.042(3) 0.037(3) 0.036(3) 0.008(3) 0.017(3) 0.011(3)
C62 0.032(3) 0.034(3) 0.030(3) 0.004(2) 0.009(2) 0.000(2)
C63 0.032(3) 0.033(3) 0.033(3) 0.006(2) 0.011(2) 0.001(2)
C64 0.030(3) 0.029(3) 0.030(3) 0.009(2) 0.008(2) 0.000(2)
N5 0.034(3) 0.034(3) 0.030(2) 0.009(2) 0.012(2) 0.010(2)
C65 0.038(3) 0.039(3) 0.029(3) 0.011(2) 0.015(2) 0.013(2)
C66 0.037(3) 0.038(3) 0.037(3) 0.014(3) 0.020(3) 0.010(3)
O29 0.039(2) 0.047(3) 0.039(2) 0.021(2) 0.020(2) 0.016(2)
C67 0.041(3) 0.039(3) 0.038(3) 0.006(3) 0.016(3) 0.005(3)
O30 0.065(4) 0.061(4) 0.053(4) -0.003(3) 0.023(3) 0.006(3)
C68 0.047(4) 0.043(4) 0.035(3) 0.011(3) 0.018(3) 0.012(3)
O31 0.081(4) 0.058(4) 0.061(4) 0.026(3) 0.033(3) 0.026(3)
N6 0.024(3) 0.037(3) 0.021(2) 0.004(2) 0.002(2) 0.011(2)
O32 0.039(3) 0.054(3) 0.027(2) 0.012(2) 0.014(2) 0.001(2)
C69 0.043(3) 0.054(4) 0.027(3) 0.011(3) 0.012(3) 0.005(3)
C70 0.036(3) 0.050(3) 0.021(3) 0.006(2) 0.007(2) 0.011(3)
C71 0.050(4) 0.063(4) 0.028(3) 0.001(3) 0.006(3) 0.021(3)
O33 0.078(5) 0.103(6) 0.072(5) -0.013(4) 0.012(4) 0.026(4)
C72 0.040(3) 0.037(3) 0.020(3) 0.008(2) 0.004(2) 0.011(3)
O34 0.042(3) 0.029(2) 0.021(2) 0.0038(17) 0.0010(18) 0.011(2)
O35 0.077(4) 0.061(3) 0.062(3) 0.021(3) 0.033(3) 0.029(3)
O36 0.037(3) 0.057(3) 0.043(3) 0.012(2) 0.009(2) 0.004(2)
C73 0.044(3) 0.042(3) 0.054(4) 0.019(3) 0.023(3) 0.021(3)
C74 0.057(5) 0.073(6) 0.085(7) 0.000(5) 0.020(5) 0.005(5)
O37 0.024(2) 0.023(2) 0.0189(19) 0.0037(16) 0.0034(16) 0.0070(17)
O38 0.024(2) 0.020(2) 0.019(2) 0.0027(16) 0.0003(16) 0.0003(17)
O39 0.024(2) 0.033(2) 0.029(2) -0.0077(18) -0.0036(17) 0.0061(18)
C75 0.029(3) 0.035(3) 0.028(3) -0.002(2) -0.002(2) 0.007(2)
C76 0.045(4) 0.046(4) 0.044(4) -0.008(3) -0.001(3) 0.016(3)
C77 0.054(4) 0.045(4) 0.046(4) -0.008(3) -0.002(3) 0.019(3)
C78 0.049(3) 0.037(3) 0.036(3) 0.000(3) -0.004(3) 0.009(3)
C79 0.055(4) 0.043(4) 0.042(4) -0.004(3) -0.011(3) 0.014(3)
C80 0.050(4) 0.045(4) 0.048(4) -0.002(3) -0.016(3) 0.009(3)
C81 0.043(4) 0.044(4) 0.052(4) 0.001(3) -0.013(3) 0.009(3)
C82 0.040(3) 0.037(3) 0.044(4) 0.003(3) -0.009(3) 0.009(3)
C83 0.035(3) 0.033(3) 0.033(3) 0.005(3) -0.004(3) 0.005(3)
C84 0.029(3) 0.032(3) 0.027(3) 0.002(2) 0.000(2) 0.006(2)
C85 0.026(3) 0.030(3) 0.028(3) 0.007(2) 0.001(2) 0.003(2)
N7 0.022(2) 0.028(2) 0.024(2) 0.0057(19) 0.0056(19) 0.0052(19)
C86 0.021(3) 0.028(3) 0.028(3) 0.007(2) 0.003(2) 0.005(2)
C87 0.021(3) 0.027(3) 0.025(3) 0.009(2) 0.003(2) 0.007(2)
O40 0.0211(19) 0.025(2) 0.024(2) 0.0049(16) 0.0031(16) 0.0063(16)
C88 0.021(3) 0.032(3) 0.031(3) 0.012(2) 0.002(2) 0.006(2)
O41 0.026(2) 0.035(2) 0.031(2) 0.0149(19) 0.0020(18) 0.0041(18)
C89 0.023(3) 0.035(3) 0.037(3) 0.008(3) 0.006(2) 0.008(2)
O42 0.030(4) 0.035(5) 0.036(5) 0.013(4) 0.008(4) 0.007(4)
O43 0.038(5) 0.054(6) 0.077(7) 0.008(5) 0.026(5) 0.011(5)
O44 0.026(2) 0.031(2) 0.036(2) 0.0141(19) -0.0004(18) 0.0010(18)
C90 0.029(3) 0.028(3) 0.034(3) 0.004(2) -0.001(2) 0.006(2)
C91 0.030(3) 0.035(3) 0.046(3) 0.009(3) 0.001(3) -0.001(3)
C92 0.031(3) 0.039(3) 0.048(4) 0.007(3) 0.001(3) 0.007(3)
C93 0.035(3) 0.033(3) 0.036(3) 0.003(3) 0.003(2) 0.010(3)
C94 0.034(3) 0.039(3) 0.041(3) 0.009(3) 0.005(3) 0.015(3)
C95 0.045(3) 0.038(3) 0.045(4) 0.015(3) 0.005(3) 0.018(3)
C96 0.042(3) 0.041(3) 0.045(3) 0.017(3) 0.012(3) 0.014(3)
C97 0.035(3) 0.034(3) 0.035(3) 0.013(3) 0.007(3) 0.011(3)
C98 0.032(3) 0.031(3) 0.031(3) 0.005(2) 0.006(2) 0.011(2)
C99 0.032(3) 0.029(3) 0.028(3) 0.009(2) 0.005(2) 0.010(2)
C100 0.032(3) 0.034(3) 0.030(3) 0.013(2) 0.010(2) 0.009(2)
N8 0.034(3) 0.038(3) 0.032(3) 0.013(2) 0.012(2) 0.009(2)
C101 0.037(3) 0.049(3) 0.053(3) 0.024(3) 0.021(3) 0.021(3)
C102 0.048(4) 0.057(4) 0.051(4) 0.019(3) 0.020(3) 0.018(3)
O45 0.034(2) 0.046(3) 0.034(2) 0.020(2) 0.0118(19) 0.013(2)
C103 0.070(5) 0.087(5) 0.075(5) 0.031(4) 0.027(4) 0.030(4)
O46 0.158(8) 0.131(8) 0.093(6) 0.021(5) 0.071(6) 0.044(7)
C104 0.046(4) 0.062(4) 0.079(5) 0.015(4) 0.013(4) 0.012(4)
O47 0.052(4) 0.044(4) 0.125(6) 0.015(4) 0.010(4) 0.008(3)
O48 0.039(3) 0.029(2) 0.046(3) 0.014(2) 0.019(2) 0.013(2)
O49 0.082(4) 0.046(3) 0.051(3) 0.021(2) 0.028(3) 0.031(3)
C105 0.068(4) 0.045(3) 0.052(4) 0.015(3) 0.024(3) 0.030(3)
C106 0.142(9) 0.075(6) 0.068(6) 0.020(5) 0.048(6) 0.065(7)
O50 0.099(5) 0.086(5) 0.155(6) -0.020(5) 0.021(5) 0.027(4)
O51 0.153(9) 0.082(6) 0.123(7) 0.023(6) 0.037(7) 0.012(6)
C107 0.098(6) 0.074(5) 0.124(6) 0.016(5) 0.019(5) 0.015(5)
C108 0.149(11) 0.093(9) 0.123(10) 0.003(8) 0.029(9) -0.010(8)
N9 0.082(4) 0.085(4) 0.079(4) 0.013(4) 0.034(4) 0.021(4)
C109 0.088(5) 0.081(5) 0.074(5) 0.014(4) 0.029(4) 0.017(5)
C110 0.111(8) 0.073(7) 0.077(7) 0.007(6) 0.025(6) 0.029(6)
C111 0.082(5) 0.084(6) 0.086(5) 0.013(5) 0.032(4) 0.017(5)
C112 0.082(7) 0.078(7) 0.080(7) 0.013(6) 0.022(6) 0.015(6)
C113 0.095(6) 0.099(6) 0.084(5) 0.018(5) 0.030(5) 0.023(5)
C114 0.124(10) 0.127(10) 0.097(9) 0.018(8) 0.040(8) 0.052(8)
N10 0.105(5) 0.112(5) 0.103(5) 0.016(4) 0.043(4) 0.035(4)
C115 0.106(6) 0.113(6) 0.105(6) 0.017(5) 0.031(5) 0.033(5)
C116 0.116(10) 0.139(10) 0.123(10) 0.010(9) 0.024(8) 0.047(9)
C117 0.108(6) 0.119(7) 0.114(7) 0.021(6) 0.033(5) 0.039(5)
C118 0.123(10) 0.135(11) 0.162(12) 0.041(10) 0.041(9) 0.062(9)
C119 0.121(7) 0.120(7) 0.108(6) 0.007(6) 0.049(5) 0.033(6)
C120 0.165(12) 0.148(12) 0.122(10) -0.002(9) 0.059(9) 0.034(10)
N11 0.109(6) 0.085(5) 0.094(6) 0.012(5) 0.051(5) 0.028(5)
O52 0.119(7) 0.077(5) 0.117(7) -0.002(5) 0.048(6) 0.029(5)
O53 0.124(7) 0.092(6) 0.104(6) -0.002(5) 0.053(5) 0.044(5)
O54 0.137(8) 0.092(6) 0.134(8) 0.017(6) 0.069(6) 0.034(6)
N12 0.083(5) 0.126(7) 0.073(5) -0.001(5) 0.029(4) 0.005(5)
O55 0.066(4) 0.110(6) 0.081(5) -0.009(5) 0.019(4) 0.006(4)
O66 0.097(6) 0.176(10) 0.087(6) 0.004(6) 0.037(5) 0.000(6)
O57 0.106(7) 0.173(10) 0.088(6) -0.007(6) 0.016(5) 0.006(7)
O58 0.028(2) 0.029(2) 0.024(2) 0.0029(18) 0.0029(18) -0.0009(19)
O59 0.034(2) 0.021(2) 0.025(2) 0.0041(17) 0.0066(19) 0.0016(19)
C121 0.031(3) 0.020(3) 0.021(3) 0.003(2) 0.008(2) 0.001(2)
C122 0.038(4) 0.050(5) 0.060(5) -0.026(4) 0.013(4) 0.004(4)
O60 0.096(5) 0.070(5) 0.081(5) 0.026(4) 0.025(4) 0.036(4)
C123 0.081(6) 0.098(7) 0.084(6) 0.022(5) 0.020(5) 0.032(5)
C124 0.108(9) 0.133(10) 0.091(8) 0.008(8) 0.025(7) 0.048(8)
N13 0.140(9) 0.096(8) 0.092(7) -0.005(6) 0.051(7) 0.010(7)
C125 0.104(7) 0.080(6) 0.069(5) 0.001(5) 0.044(5) 0.016(5)
C126 0.117(9) 0.111(9) 0.095(8) 0.019(7) 0.039(7) 0.027(8)
O61 0.128(8) 0.149(9) 0.176(10) 0.052(8) 0.075(7) 0.052(7)
C127 0.132(8) 0.134(8) 0.151(9) 0.019(7) 0.055(7) 0.036(7)
C128 0.124(10) 0.130(11) 0.138(11) 0.034(9) 0.045(9) 0.030(9)
O62 0.063(7) 0.070(8) 0.092(9) -0.005(7) 0.033(7) 0.002(6)
C129 0.160(10) 0.163(10) 0.155(10) 0.016(7) 0.055(7) 0.047(7)
C130 0.124(9) 0.137(9) 0.125(9) 0.018(7) 0.048(7) 0.036(7)
O63 0.11(2) 0.13(2) 0.12(2) 0.029(16) 0.039(16) 0.044(16)
C131 0.102(9) 0.111(10) 0.110(10) 0.016(8) 0.027(7) 0.028(8)
C132 0.144(13) 0.155(13) 0.156(13) 0.005(11) 0.069(11) 0.054(11)
C133 0.127(13) 0.142(15) 0.142(15) 0.016(13) 0.033(11) 0.030(11)
N14 0.151(12) 0.155(11) 0.149(12) 0.010(10) 0.042(10) 0.033(10)
N15 0.163(12) 0.159(12) 0.143(12) 0.018(10) 0.046(10) 0.041(10)
C134 0.116(14) 0.132(13) 0.112(14) 0.020(11) 0.023(11) 0.019(11)
O64 0.17(2) 0.17(2) 0.153(19) 0.005(15) 0.067(15) 0.093(15)
O65 0.21(2) 0.19(2) 0.18(2) 0.012(15) 0.061(15) 0.060(15)
N14A 0.134(13) 0.139(14) 0.133(13) 0.014(11) 0.048(10) 0.049(11)
C1A 0.128(9) 0.137(9) 0.129(9) 0.018(7) 0.048(7) 0.038(7)
C1B 0.132(11) 0.146(12) 0.132(12) 0.017(10) 0.048(9) 0.031(10)
N15A 0.138(12) 0.151(13) 0.117(12) 0.022(10) 0.045(10) 0.046(10)
C1C 0.159(10) 0.164(10) 0.154(10) 0.019(7) 0.054(7) 0.046(7)
C1D 0.161(13) 0.159(13) 0.150(12) 0.013(10) 0.058(10) 0.046(10)

loop_
_atom_type_symbol
_atom_type_description
_atom_type_scat_dispersion_real
_atom_type_scat_dispersion_imag
_atom_type_scat_source
C C 0.0181 0.0091 'International Tables Vol C Tables 4.2.6.8 and 6.1.1.4'
H H 0.0000 0.0000 'International Tables Vol C Tables 4.2.6.8 and 6.1.1.4'
Cu Cu -1.9646 0.5888 'International Tables Vol C Tables 4.2.6.8 and 6.1.1.4'
Dy Dy -9.8046 9.8477 'International Tables Vol C Tables 4.2.6.8 and 6.1.1.4'
N N 0.0311 0.0180 'International Tables Vol C Tables 4.2.6.8 and 6.1.1.4'
O O 0.0492 0.0322 'International Tables Vol C Tables 4.2.6.8 and 6.1.1.4'

loop_
_geom_angle_atom_site_label_1
_geom_angle_atom_site_label_2
_geom_angle_atom_site_label_3
_geom_angle
_geom_angle_site_symmetry_1
_geom_angle_site_symmetry_3
_geom_angle_publ_flag
O11 Dy1 O9 104.76(15) . . ?
O11 Dy1 O3 74.97(15) . . ?
O9 Dy1 O3 143.72(15) . . ?
O11 Dy1 O17 142.93(15) . 2_676 ?
O9 Dy1 O17 73.69(15) . 2_676 ?
O3 Dy1 O17 128.33(14) . 2_676 ?
O11 Dy1 O2 136.38(15) . . ?
O9 Dy1 O2 84.37(14) . . ?
O3 Dy1 O2 73.52(14) . . ?
O17 Dy1 O2 80.69(14) 2_676 . ?
O11 Dy1 O56 84.45(14) . 2_676 ?
O9 Dy1 O56 135.70(14) . 2_676 ?
O3 Dy1 O56 80.57(14) . 2_676 ?
O17 Dy1 O56 73.77(14) 2_676 2_676 ?
O2 Dy1 O56 118.69(14) . 2_676 ?
O11 Dy1 O19 75.33(15) . 2_676 ?
O9 Dy1 O19 71.70(14) . 2_676 ?
O3 Dy1 O19 139.03(14) . 2_676 ?
O17 Dy1 O19 69.03(14) 2_676 2_676 ?
O2 Dy1 O19 145.43(13) . 2_676 ?
O56 Dy1 O19 69.04(14) 2_676 2_676 ?
O11 Dy1 O5 72.97(15) . . ?
O9 Dy1 O5 76.47(14) . . ?
O3 Dy1 O5 68.73(14) . . ?
O17 Dy1 O5 138.29(14) 2_676 . ?
O2 Dy1 O5 67.91(13) . . ?
O56 Dy1 O5 145.50(13) 2_676 . ?
O19 Dy1 O5 126.75(14) 2_676 . ?
O11 Dy1 O1 128.23(11) . . ?
O9 Dy1 O1 127.00(11) . . ?
O3 Dy1 O1 64.08(10) . . ?
O17 Dy1 O1 64.25(10) 2_676 . ?
O2 Dy1 O1 59.06(9) . . ?
O56 Dy1 O1 59.62(10) 2_676 . ?
O19 Dy1 O1 117.31(10) 2_676 . ?
O5 Dy1 O1 115.93(10) . . ?
O11 Dy1 Cu1 58.33(11) . . ?
O9 Dy1 Cu1 112.68(11) . . ?
O3 Dy1 Cu1 35.63(10) . . ?
O17 Dy1 Cu1 157.50(10) 2_676 . ?
O2 Dy1 Cu1 78.62(9) . . ?
O56 Dy1 Cu1 108.93(10) 2_676 . ?
O19 Dy1 Cu1 133.30(10) 2_676 . ?
O5 Dy1 Cu1 36.78(9) . . ?
O1 Dy1 Cu1 97.198(18) . . ?
O11 Dy1 Cu2 111.54(11) . 2_676 ?
O9 Dy1 Cu2 56.57(11) . 2_676 ?
O3 Dy1 Cu2 158.29(10) . 2_676 ?
O17 Dy1 Cu2 35.97(10) 2_676 2_676 ?
O2 Dy1 Cu2 108.93(10) . 2_676 ?
O56 Dy1 Cu2 79.55(10) 2_676 2_676 ?
O19 Dy1 Cu2 36.80(10) 2_676 2_676 ?
O5 Dy1 Cu2 132.73(10) . 2_676 ?
O1 Dy1 Cu2 98.020(18) . 2_676 ?
Cu1 Dy1 Cu2 164.77(3) . 2_676 ?
O11 Dy1 Dy2 124.12(11) . 2_676 ?
O9 Dy1 Dy2 112.67(11) . 2_676 ?
O3 Dy1 Dy2 95.38(10) . 2_676 ?
O17 Dy1 Dy2 39.16(10) 2_676 2_676 ?
O2 Dy1 Dy2 88.31(9) . 2_676 ?
O56 Dy1 Dy2 39.91(10) 2_676 2_676 ?
O19 Dy1 Dy2 78.79(10) 2_676 2_676 ?
O5 Dy1 Dy2 154.06(10) . 2_676 ?
O1 Dy1 Dy2 38.739(7) . 2_676 ?
Cu1 Dy1 Dy2 131.015(19) . 2_676 ?
Cu2 Dy1 Dy2 63.531(17) 2_676 2_676 ?
O1 Dy2 O13 136.12(11) . . ?
O1 Dy2 O14 136.62(10) . . ?
O13 Dy2 O14 80.17(16) . . ?
O1 Dy2 O17 74.72(10) . . ?
O13 Dy2 O17 146.64(15) . . ?
O14 Dy2 O17 80.44(15) . . ?
O1 Dy2 O3 73.89(10) . . ?
O13 Dy2 O3 80.96(15) . . ?
O14 Dy2 O3 146.90(14) . . ?
O17 Dy2 O3 101.62(14) . . ?
O1 Dy2 O2 68.31(9) . . ?
O13 Dy2 O2 70.32(14) . . ?
O14 Dy2 O2 124.18(14) . . ?
O17 Dy2 O2 142.66(14) . . ?
O3 Dy2 O2 73.34(14) . . ?
O1 Dy2 O56 69.03(10) . . ?
O13 Dy2 O56 123.05(15) . . ?
O14 Dy2 O56 70.34(14) . . ?
O17 Dy2 O56 74.42(14) . . ?
O3 Dy2 O56 142.44(14) . . ?
O2 Dy2 O56 87.46(14) . . ?
O1 Dy2 N2 137.44(12) . . ?
O13 Dy2 N2 68.85(16) . . ?
O14 Dy2 N2 68.28(16) . . ?
O17 Dy2 N2 78.83(16) . . ?
O3 Dy2 N2 79.61(16) . . ?
O2 Dy2 N2 133.73(16) . . ?
O56 Dy2 N2 133.57(16) . . ?
O1 Dy2 Dy1 51.587(8) . 2_676 ?
O13 Dy2 Dy1 162.47(11) . 2_676 ?
O14 Dy2 Dy1 87.04(10) . 2_676 ?
O17 Dy2 Dy1 39.59(10) . 2_676 ?
O3 Dy2 Dy1 115.80(10) . 2_676 ?
O2 Dy2 Dy1 108.18(9) . 2_676 ?
O56 Dy2 Dy1 40.19(10) . 2_676 ?
N2 Dy2 Dy1 117.30(12) . 2_676 ?
O1 Dy2 Dy1 51.189(9) . . ?
O13 Dy2 Dy1 87.07(11) . . ?
O14 Dy2 Dy1 162.96(11) . . ?
O17 Dy2 Dy1 116.00(10) . . ?
O3 Dy2 Dy1 38.91(10) . . ?
O2 Dy2 Dy1 39.61(10) . . ?
O56 Dy2 Dy1 108.31(10) . . ?
N2 Dy2 Dy1 117.42(13) . . ?
Dy1 Dy2 Dy1 102.776(11) 2_676 . ?
O1 Dy2 Dy4 103.714(12) . . ?
O13 Dy2 Dy4 35.28(11) . . ?
O14 Dy2 Dy4 100.04(11) . . ?
O17 Dy2 Dy4 177.95(10) . . ?
O3 Dy2 Dy4 79.09(10) . . ?
O2 Dy2 Dy4 35.62(9) . . ?
O56 Dy2 Dy4 103.83(10) . . ?
N2 Dy2 Dy4 103.21(12) . . ?
Dy1 Dy2 Dy4 138.370(12) 2_676 . ?
Dy1 Dy2 Dy4 63.369(9) . . ?
O1 Dy2 Dy3 104.510(12) . . ?
O13 Dy2 Dy3 99.62(11) . . ?
O14 Dy2 Dy3 35.01(10) . . ?
O17 Dy2 Dy3 78.96(10) . . ?
O3 Dy2 Dy3 178.02(10) . . ?
O2 Dy2 Dy3 105.03(10) . . ?
O56 Dy2 Dy3 35.80(10) . . ?
N2 Dy2 Dy3 102.37(13) . . ?
Dy1 Dy2 Dy3 63.450(9) 2_676 . ?
Dy1 Dy2 Dy3 139.144(12) . . ?
Dy4 Dy2 Dy3 100.274(11) . . ?
O14 Dy3 O56 72.52(14) . . ?
O14 Dy3 O12 150.68(15) . 2_676 ?
O56 Dy3 O12 84.17(14) . 2_676 ?
O14 Dy3 O37 116.85(15) . . ?
O56 Dy3 O37 76.67(14) . . ?
O12 Dy3 O37 73.00(15) 2_676 . ?
O14 Dy3 O38 76.21(15) . . ?
O56 Dy3 O38 113.34(15) . . ?
O12 Dy3 O38 130.73(14) 2_676 . ?
O37 Dy3 O38 67.73(14) . . ?
O14 Dy3 O20 84.31(15) . . ?
O56 Dy3 O20 138.25(15) . . ?
O12 Dy3 O20 102.72(16) 2_676 . ?
O37 Dy3 O20 144.95(15) . . ?
O38 Dy3 O20 93.31(15) . . ?
O14 Dy3 O40 136.18(14) . . ?
O56 Dy3 O40 143.62(14) . . ?
O12 Dy3 O40 72.70(14) 2_676 . ?
O37 Dy3 O40 69.98(14) . . ?
O38 Dy3 O40 66.79(14) . . ?
O20 Dy3 O40 75.52(15) . . ?
O14 Dy3 O19 80.43(15) . . ?
O56 Dy3 O19 70.47(14) . . ?
O12 Dy3 O19 75.07(14) 2_676 . ?
O37 Dy3 O19 135.86(14) . . ?
O38 Dy3 O19 153.43(14) . . ?
O20 Dy3 O19 71.78(15) . . ?
O40 Dy3 O19 126.83(14) . . ?
O14 Dy3 Cu4 149.07(11) . . ?
O56 Dy3 Cu4 106.28(10) . . ?
O12 Dy3 Cu4 54.48(10) 2_676 . ?
O37 Dy3 Cu4 37.64(10) . . ?
O38 Dy3 Cu4 76.26(10) . . ?
O20 Dy3 Cu4 111.10(11) . . ?
O40 Dy3 Cu4 37.34(10) . . ?
O19 Dy3 Cu4 129.23(10) . . ?
O14 Dy3 Dy2 35.86(10) . . ?
O56 Dy3 Dy2 37.15(10) . . ?
O12 Dy3 Dy2 120.65(10) 2_676 . ?
O37 Dy3 Dy2 94.56(10) . . ?
O38 Dy3 Dy2 91.45(10) . . ?
O20 Dy3 Dy2 115.92(11) . . ?
O40 Dy3 Dy2 156.63(10) . . ?
O19 Dy3 Dy2 76.50(10) . . ?
Cu4 Dy3 Dy2 131.94(2) . . ?
O14 Dy3 Dy5 87.67(11) . . ?
O56 Dy3 Dy5 85.74(10) . . ?
O12 Dy3 Dy5 108.50(11) 2_676 . ?
O37 Dy3 Dy5 35.94(10) . . ?
O38 Dy3 Dy5 35.56(10) . . ?
O20 Dy3 Dy5 128.34(11) . . ?
O40 Dy3 Dy5 75.87(10) . . ?
O19 Dy3 Dy5 155.65(10) . . ?
Cu4 Dy3 Dy5 61.603(17) . . ?
Dy2 Dy3 Dy5 81.401(10) . . ?
O14 Dy3 Dy1 81.80(10) . 2_676 ?
O56 Dy3 Dy1 34.55(10) . 2_676 ?
O12 Dy3 Dy1 68.98(10) 2_676 2_676 ?
O37 Dy3 Dy1 101.43(10) . 2_676 ?
O38 Dy3 Dy1 146.50(10) . 2_676 ?
O20 Dy3 Dy1 109.45(11) . 2_676 ?
O40 Dy3 Dy1 141.52(10) . 2_676 ?
O19 Dy3 Dy1 37.75(10) . 2_676 ?
Cu4 Dy3 Dy1 115.305(19) . 2_676 ?
Dy2 Dy3 Dy1 56.857(9) . 2_676 ?
Dy5 Dy3 Dy1 119.715(12) . 2_676 ?
O2 Dy4 O13 72.24(14) . . ?
O2 Dy4 O22 115.04(15) . . ?
O13 Dy4 O22 76.63(16) . . ?
O2 Dy4 O10 82.98(15) . . ?
O13 Dy4 O10 150.66(15) . . ?
O22 Dy4 O10 129.54(15) . . ?
O2 Dy4 O6 138.01(15) . . ?
O13 Dy4 O6 83.07(15) . . ?
O22 Dy4 O6 90.52(16) . . ?
O10 Dy4 O6 106.66(16) . . ?
O2 Dy4 O23 75.18(14) . . ?
O13 Dy4 O23 113.27(15) . . ?
O22 Dy4 O23 67.27(15) . . ?
O10 Dy4 O23 73.73(15) . . ?
O6 Dy4 O23 146.76(14) . . ?
O2 Dy4 O5 69.99(14) . . ?
O13 Dy4 O5 79.86(15) . . ?
O22 Dy4 O5 152.54(15) . . ?
O10 Dy4 O5 77.03(14) . . ?
O6 Dy4 O5 72.63(15) . . ?
O23 Dy4 O5 136.61(14) . . ?
O2 Dy4 O25 141.16(14) . . ?
O13 Dy4 O25 138.29(15) . . ?
O22 Dy4 O25 66.56(15) . . ?
O10 Dy4 O25 71.00(15) . . ?
O6 Dy4 O25 78.47(15) . . ?
O23 Dy4 O25 70.22(14) . . ?
O5 Dy4 O25 127.89(14) . . ?
O2 Dy4 Cu3 103.63(10) . . ?
O13 Dy4 Cu3 146.58(11) . . ?
O22 Dy4 Cu3 75.54(11) . . ?
O10 Dy4 Cu3 54.11(11) . . ?
O6 Dy4 Cu3 115.20(11) . . ?
O23 Dy4 Cu3 37.43(9) . . ?
O5 Dy4 Cu3 131.03(10) . . ?
O25 Dy4 Cu3 37.61(10) . . ?
O2 Dy4 Dy2 37.20(10) . . ?
O13 Dy4 Dy2 35.64(10) . . ?
O22 Dy4 Dy2 92.22(11) . . ?
O10 Dy4 Dy2 119.83(10) . . ?
O6 Dy4 Dy2 115.01(11) . . ?
O23 Dy4 Dy2 91.20(9) . . ?
O5 Dy4 Dy2 76.37(10) . . ?
O25 Dy4 Dy2 155.70(10) . . ?
Cu3 Dy4 Dy2 128.217(19) . . ?
O2 Dy4 Dy5 86.65(10) . . ?
O13 Dy4 Dy5 86.82(11) . . ?
O22 Dy4 Dy5 35.77(11) . . ?
O10 Dy4 Dy5 107.56(11) . . ?
O6 Dy4 Dy5 126.05(12) . . ?
O23 Dy4 Dy5 34.66(10) . . ?
O5 Dy4 Dy5 155.69(10) . . ?
O25 Dy4 Dy5 74.89(10) . . ?
Cu3 Dy4 Dy5 59.762(18) . . ?
Dy2 Dy4 Dy5 80.937(10) . . ?
O2 Dy4 Dy1 34.17(10) . . ?
O13 Dy4 Dy1 81.91(11) . . ?
O22 Dy4 Dy1 147.86(11) . . ?
O10 Dy4 Dy1 68.76(10) . . ?
O6 Dy4 Dy1 110.46(11) . . ?
O23 Dy4 Dy1 100.70(10) . . ?
O5 Dy4 Dy1 37.93(10) . . ?
O25 Dy4 Dy1 139.66(11) . . ?
Cu3 Dy4 Dy1 113.789(19) . . ?
Dy2 Dy4 Dy1 57.260(9) . . ?
Dy5 Dy4 Dy1 120.278(11) . . ?
O34 Dy5 O32 86.82(19) . . ?
O34 Dy5 O23 152.17(16) . . ?
O32 Dy5 O23 79.47(18) . . ?
O34 Dy5 O38 75.53(16) . . ?
O32 Dy5 O38 135.12(18) . . ?
O23 Dy5 O38 130.51(14) . . ?
O34 Dy5 O37 81.14(17) . . ?
O32 Dy5 O37 148.39(17) . . ?
O23 Dy5 O37 98.07(14) . . ?
O38 Dy5 O37 69.48(15) . . ?
O34 Dy5 O22 131.55(17) . . ?
O32 Dy5 O22 75.91(17) . . ?
O23 Dy5 O22 68.24(15) . . ?
O38 Dy5 O22 85.54(15) . . ?
O37 Dy5 O22 132.82(14) . . ?
O34 Dy5 N6 69.40(18) . . ?
O32 Dy5 N6 68.29(19) . . ?
O23 Dy5 N6 83.00(16) . . ?
O38 Dy5 N6 136.42(17) . . ?
O37 Dy5 N6 80.11(17) . . ?
O22 Dy5 N6 137.47(17) . . ?
O34 Dy5 Dy7 103.86(13) . . ?
O32 Dy5 Dy7 36.25(14) . . ?
O23 Dy5 Dy7 78.89(10) . . ?
O38 Dy5 Dy7 108.69(10) . . ?
O37 Dy5 Dy7 174.23(10) . . ?
O22 Dy5 Dy7 41.51(10) . . ?
N6 Dy5 Dy7 104.24(13) . . ?
O34 Dy5 Dy6 35.80(12) . . ?
O32 Dy5 Dy6 107.29(15) . . ?
O23 Dy5 Dy6 171.43(10) . . ?
O38 Dy5 Dy6 40.92(10) . . ?
O37 Dy5 Dy6 78.99(10) . . ?
O22 Dy5 Dy6 107.77(11) . . ?
N6 Dy5 Dy6 104.26(13) . . ?
Dy7 Dy5 Dy6 103.304(13) . . ?
O34 Dy5 Dy3 88.37(13) . . ?
O32 Dy5 Dy3 171.74(15) . . ?
O23 Dy5 Dy3 107.64(10) . . ?
O38 Dy5 Dy3 36.81(10) . . ?
O37 Dy5 Dy3 36.58(10) . . ?
O22 Dy5 Dy3 102.49(11) . . ?
N6 Dy5 Dy3 116.09(13) . . ?
Dy7 Dy5 Dy3 139.572(14) . . ?
Dy6 Dy5 Dy3 65.242(10) . . ?
O34 Dy5 Dy4 166.54(13) . . ?
O32 Dy5 Dy4 86.35(14) . . ?
O23 Dy5 Dy4 36.28(10) . . ?
O38 Dy5 Dy4 101.48(10) . . ?
O37 Dy5 Dy4 110.39(10) . . ?
O22 Dy5 Dy4 35.18(11) . . ?
N6 Dy5 Dy4 118.36(13) . . ?
Dy7 Dy5 Dy4 64.295(10) . . ?
Dy6 Dy5 Dy4 137.226(13) . . ?
Dy3 Dy5 Dy4 96.955(11) . . ?
O34 Dy5 H22 110.5 . . ?
O32 Dy5 H22 78.1 . . ?
O23 Dy5 H22 90.4 . . ?
O38 Dy5 H22 70.5 . . ?
O37 Dy5 H22 133.5 . . ?
O22 Dy5 H22 22.2 . . ?
N6 Dy5 H22 146.4 . . ?
Dy7 Dy5 H22 42.2 . . ?
Dy6 Dy5 H22 86.0 . . ?
Dy3 Dy5 H22 97.3 . . ?
Dy4 Dy5 H22 56.7 . . ?
O45 Dy6 O34 84.00(18) . . ?
O45 Dy6 O41 68.78(17) . . ?
O34 Dy6 O41 94.59(18) . . ?
O45 Dy6 O36 79.13(19) . . ?
O34 Dy6 O36 98.9(2) . . ?
O41 Dy6 O36 143.57(19) . . ?
O45 Dy6 O40 141.71(17) . . ?
O34 Dy6 O40 84.49(16) . . ?
O41 Dy6 O40 75.93(15) . . ?
O36 Dy6 O40 138.82(17) . . ?
O45 Dy6 O48 127.67(18) . . ?
O34 Dy6 O48 147.41(16) . . ?
O41 Dy6 O48 103.64(18) . . ?
O36 Dy6 O48 82.31(19) . . ?
O40 Dy6 O48 74.31(15) . . ?
O45 Dy6 O38 142.44(16) . . ?
O34 Dy6 O38 73.01(15) . . ?
O41 Dy6 O38 140.75(15) . . ?
O36 Dy6 O38 75.68(18) . . ?
O40 Dy6 O38 66.07(14) . . ?
O48 Dy6 O38 75.83(15) . . ?
O45 Dy6 O49 77.75(19) . . ?
O34 Dy6 O49 161.48(18) . . ?
O41 Dy6 O49 76.0(2) . . ?
O36 Dy6 O49 80.9(2) . . ?
O40 Dy6 O49 108.04(18) . . ?
O48 Dy6 O49 51.09(17) . . ?
O38 Dy6 O49 124.17(17) . . ?
O45 Dy6 C105 103.5(2) . . ?
O34 Dy6 C105 172.3(2) . . ?
O41 Dy6 C105 89.6(2) . . ?
O36 Dy6 C105 81.3(3) . . ?
O40 Dy6 C105 90.3(2) . . ?
O48 Dy6 C105 24.9(2) . . ?
O38 Dy6 C105 99.7(2) . . ?
O49 Dy6 C105 26.2(2) . . ?
O45 Dy6 Cu6 35.50(13) . . ?
O34 Dy6 Cu6 99.52(11) . . ?
O41 Dy6 Cu6 36.06(12) . . ?
O36 Dy6 Cu6 107.95(14) . . ?
O40 Dy6 Cu6 111.94(10) . . ?
O48 Dy6 Cu6 111.17(12) . . ?
O38 Dy6 Cu6 172.28(10) . . ?
O49 Dy6 Cu6 63.49(14) . . ?
C105 Dy6 Cu6 87.64(18) . . ?
O45 Dy6 Dy5 110.05(13) . . ?
O34 Dy6 Dy5 35.46(11) . . ?
O41 Dy6 Dy5 125.81(13) . . ?
O36 Dy6 Dy5 80.69(16) . . ?
O40 Dy6 Dy5 78.95(10) . . ?
O48 Dy6 Dy5 114.50(12) . . ?
O38 Dy6 Dy5 38.69(10) . . ?
O49 Dy6 Dy5 158.10(16) . . ?
C105 Dy6 Dy5 137.82(18) . . ?
Cu6 Dy6 Dy5 134.27(2) . . ?
O45 Dy6 H38 129.0 . . ?
O34 Dy6 H38 86.5 . . ?
O41 Dy6 H38 162.2 . . ?
O36 Dy6 H38 53.1 . . ?
O40 Dy6 H38 86.5 . . ?
O48 Dy6 H38 68.1 . . ?
O38 Dy6 H38 23.9 . . ?
O49 Dy6 H38 107.4 . . ?
C105 Dy6 H38 87.5 . . ?
Cu6 Dy6 H38 161.0 . . ?
Dy5 Dy6 H38 51.5 . . ?
O50 Dy7 O29 101.4(4) . . ?
O50 Dy7 O32 167.9(4) . . ?
O29 Dy7 O32 90.07(19) . . ?
O50 Dy7 O35 101.5(3) . . ?
O29 Dy7 O35 78.7(2) . . ?
O32 Dy7 O35 76.8(2) . . ?
O50 Dy7 O27 97.1(3) . . ?
O29 Dy7 O27 68.73(18) . . ?
O32 Dy7 O27 90.68(19) . . ?
O35 Dy7 O27 145.1(2) . . ?
O50 Dy7 O25 89.2(3) . . ?
O29 Dy7 O25 144.83(18) . . ?
O32 Dy7 O25 83.44(18) . . ?
O35 Dy7 O25 132.26(19) . . ?
O27 Dy7 O25 76.79(16) . . ?
O50 Dy7 O22 92.9(4) . . ?
O29 Dy7 O22 144.65(17) . . ?
O32 Dy7 O22 75.33(16) . . ?
O35 Dy7 O22 66.75(19) . . ?
O27 Dy7 O22 141.62(17) . . ?
O25 Dy7 O22 66.34(15) . . ?
O50 Dy7 Cu5 96.4(4) . . ?
O29 Dy7 Cu5 34.10(13) . . ?
O32 Dy7 Cu5 95.29(12) . . ?
O35 Dy7 Cu5 112.74(16) . . ?
O27 Dy7 Cu5 35.22(12) . . ?
O25 Dy7 Cu5 112.01(11) . . ?
O22 Dy7 Cu5 170.55(11) . . ?
O50 Dy7 Cu3 122.7(3) . . ?
O29 Dy7 Cu3 124.27(15) . . ?
O32 Dy7 Cu3 50.97(15) . . ?
O35 Dy7 Cu3 118.49(18) . . ?
O27 Dy7 Cu3 73.26(12) . . ?
O25 Dy7 Cu3 33.47(10) . . ?
O22 Dy7 Cu3 70.19(11) . . ?
Cu5 Dy7 Cu3 103.13(3) . . ?
O50 Dy7 Dy5 132.5(4) . . ?
O29 Dy7 Dy5 113.66(13) . . ?
O32 Dy7 Dy5 36.61(12) . . ?
O35 Dy7 Dy5 58.21(17) . . ?
O27 Dy7 Dy5 124.51(13) . . ?
O25 Dy7 Dy5 80.26(10) . . ?
O22 Dy7 Dy5 40.55(10) . . ?
Cu5 Dy7 Dy5 130.54(2) . . ?
Cu3 Dy7 Dy5 60.415(17) . . ?
O50 Dy7 H22 89.5 . . ?
O29 Dy7 H22 124.3 . . ?
O32 Dy7 H22 80.7 . . ?
O35 Dy7 H22 45.6 . . ?
O27 Dy7 H22 164.0 . . ?
O25 Dy7 H22 88.8 . . ?
O22 Dy7 H22 22.7 . . ?
Cu5 Dy7 H22 158.4 . . ?
Cu3 Dy7 H22 90.9 . . ?
Dy5 Dy7 H22 44.4 . . ?
O4 Cu1 N1 93.3(2) . . ?
O4 Cu1 O3 92.32(18) . . ?
N1 Cu1 O3 171.7(2) . . ?
O4 Cu1 O5 175.1(2) . . ?
N1 Cu1 O5 86.3(2) . . ?
O3 Cu1 O5 88.70(18) . . ?
O4 Cu1 Dy1 133.84(14) . . ?
N1 Cu1 Dy1 127.42(17) . . ?
O3 Cu1 Dy1 45.11(13) . . ?
O5 Cu1 Dy1 48.90(12) . . ?
O18 Cu2 N3 92.1(2) . . ?
O18 Cu2 O17 93.88(19) . . ?
N3 Cu2 O17 173.4(2) . . ?
O18 Cu2 O19 176.0(2) . . ?
N3 Cu2 O19 85.4(2) . . ?
O17 Cu2 O19 88.71(17) . . ?
O18 Cu2 Dy1 135.11(15) . 2_676 ?
N3 Cu2 Dy1 127.78(18) . 2_676 ?
O17 Cu2 Dy1 45.61(12) . 2_676 ?
O19 Cu2 Dy1 48.47(13) . 2_676 ?
O24 Cu3 N4 93.7(2) . . ?
O24 Cu3 O23 92.24(19) . . ?
N4 Cu3 O23 170.2(2) . . ?
O24 Cu3 O25 174.5(2) . . ?
N4 Cu3 O25 85.2(2) . . ?
O23 Cu3 O25 89.62(18) . . ?
O24 Cu3 Dy4 135.30(15) . . ?
N4 Cu3 Dy4 123.46(17) . . ?
O23 Cu3 Dy4 47.90(12) . . ?
O25 Cu3 Dy4 48.64(12) . . ?
O24 Cu3 Dy7 133.57(16) . . ?
N4 Cu3 Dy7 94.19(17) . . ?
O23 Cu3 Dy7 87.41(13) . . ?
O25 Cu3 Dy7 41.31(13) . . ?
Dy4 Cu3 Dy7 72.83(2) . . ?
O39 Cu4 N7 93.6(2) . . ?
O39 Cu4 O40 174.7(2) . . ?
N7 Cu4 O40 84.8(2) . . ?
O39 Cu4 O37 93.71(19) . . ?
N7 Cu4 O37 170.7(2) . . ?
O40 Cu4 O37 88.38(18) . . ?
O39 Cu4 Dy3 135.63(15) . . ?
N7 Cu4 Dy3 123.88(16) . . ?
O40 Cu4 Dy3 48.37(12) . . ?
O37 Cu4 Dy3 47.07(12) . . ?
O28 Cu5 O29 172.4(3) . . ?
O28 Cu5 O27 99.2(2) . . ?
O29 Cu5 O27 83.9(2) . . ?
O28 Cu5 N5 92.5(2) . . ?
O29 Cu5 N5 85.0(2) . . ?
O27 Cu5 N5 167.4(2) . . ?
O28 Cu5 Dy7 143.05(18) . . ?
O29 Cu5 Dy7 40.79(15) . . ?
O27 Cu5 Dy7 43.93(15) . . ?
N5 Cu5 Dy7 124.09(18) . . ?
O44 Cu6 O45 175.9(2) . . ?
O44 Cu6 N8 93.7(2) . . ?
O45 Cu6 N8 85.8(2) . . ?
O44 Cu6 O41 96.9(2) . . ?
O45 Cu6 O41 84.0(2) . . ?
N8 Cu6 O41 168.4(2) . . ?
O44 Cu6 Dy6 138.85(15) . . ?
O45 Cu6 Dy6 43.29(14) . . ?
N8 Cu6 Dy6 124.11(19) . . ?
O41 Cu6 Dy6 44.40(14) . . ?
Dy2 O1 Dy2 180.0 . 2_676 ?
Dy2 O1 Dy1 90.325(11) . . ?
Dy2 O1 Dy1 89.675(11) 2_676 . ?
Dy2 O1 Dy1 89.674(11) . 2_676 ?
Dy2 O1 Dy1 90.326(11) 2_676 2_676 ?
Dy1 O1 Dy1 179.999(13) . 2_676 ?
Dy4 O2 Dy2 107.18(16) . . ?
Dy4 O2 Dy1 113.19(16) . . ?
Dy2 O2 Dy1 100.92(14) . . ?
Dy4 O2 H2 111.6 . . ?
Dy2 O2 H2 111.6 . . ?
Dy1 O2 H2 111.8 . . ?
Cu1 O3 Dy1 99.26(18) . . ?
Cu1 O3 Dy2 114.71(19) . . ?
Dy1 O3 Dy2 101.85(15) . . ?
Cu1 O3 H3 113.2 . . ?
Dy1 O3 H3 113.2 . . ?
Dy2 O3 H3 113.2 . . ?
C1 O4 Cu1 128.5(4) . . ?
O4 C1 C10 123.9(6) . . ?
O4 C1 C2 117.3(6) . . ?
C10 C1 C2 118.8(6) . . ?
C3 C2 C1 122.7(7) . . ?
C3 C2 H2A 118.7 . . ?
C1 C2 H2A 118.7 . . ?
C2 C3 C4 121.0(8) . . ?
C2 C3 H3A 119.5 . . ?
C4 C3 H3A 119.5 . . ?
C5 C4 C9 118.8(9) . . ?
C5 C4 C3 122.2(9) . . ?
C9 C4 C3 118.9(8) . . ?
C6 C5 C4 123.6(10) . . ?
C6 C5 H5 118.2 . . ?
C4 C5 H5 118.2 . . ?
C5 C6 C7 119.4(11) . . ?
C5 C6 H6 120.3 . . ?
C7 C6 H6 120.3 . . ?
C8 C7 C6 120.1(11) . . ?
C8 C7 H7 120.0 . . ?
C6 C7 H7 120.0 . . ?
C7 C8 C9 121.3(10) . . ?
C7 C8 H8 119.3 . . ?
C9 C8 H8 119.3 . . ?
C4 C9 C8 116.5(8) . . ?
C4 C9 C10 119.6(7) . . ?
C8 C9 C10 123.8(8) . . ?
C1 C10 C11 121.7(6) . . ?
C1 C10 C9 118.9(6) . . ?
C11 C10 C9 119.4(6) . . ?
N1 C11 C10 126.8(6) . . ?
N1 C11 H11 116.6 . . ?
C10 C11 H11 116.6 . . ?
C11 N1 C12 120.4(5) . . ?
C11 N1 Cu1 125.6(5) . . ?
C12 N1 Cu1 113.9(4) . . ?
N1 C12 C14 111.9(6) . . ?
N1 C12 C15 112.2(5) . . ?
C14 C12 C15 110.1(6) . . ?
N1 C12 C13 105.6(5) . . ?
C14 C12 C13 111.2(5) . . ?
C15 C12 C13 105.6(6) . . ?
O5 C13 C12 110.8(5) . . ?
O5 C13 H13A 109.5 . . ?
C12 C13 H13A 109.5 . . ?
O5 C13 H13B 109.5 . . ?
C12 C13 H13B 109.5 . . ?
H13A C13 H13B 108.1 . . ?
C13 O5 Cu1 106.7(3) . . ?
C13 O5 Dy4 114.9(3) . . ?
Cu1 O5 Dy4 113.37(19) . . ?
C13 O5 Dy1 121.2(4) . . ?
Cu1 O5 Dy1 94.32(16) . . ?
Dy4 O5 Dy1 104.77(15) . . ?
O6 C14 C12 112.4(5) . . ?
O6 C14 H14A 109.1 . . ?
C12 C14 H14A 109.1 . . ?
O6 C14 H14B 109.1 . . ?
C12 C14 H14B 109.1 . . ?
H14A C14 H14B 107.9 . . ?
C14 O6 Dy4 134.8(4) . . ?
C14 O6 H6A 108.8 . . ?
Dy4 O6 H6A 115.1 . . ?
O8 C15 C12 117.5(11) . . ?
O7 C15 C12 112.4(7) . . ?
O7 C15 H15A 109.1 . . ?
C12 C15 H15A 109.1 . . ?
O7 C15 H15B 109.1 . . ?
C12 C15 H15B 109.1 . . ?
H15A C15 H15B 107.8 . . ?
O8 C15 H15C 107.9 . . ?
C12 C15 H15C 107.9 . . ?
O8 C15 H15D 107.9 . . ?
C12 C15 H15D 107.9 . . ?
H15C C15 H15D 107.2 . . ?
C15 O7 H7A 99.7 . . ?
C15 O8 H8A 110.9 . . ?
C16 O9 Dy1 134.4(4) . . ?
C16 O10 Dy4 136.9(4) . . ?
O10 C16 O9 123.9(6) . . ?
O10 C16 C17 118.6(6) . . ?
O9 C16 C17 117.4(6) . . ?
C16 C17 H17A 109.8 . . ?
C16 C17 H17B 109.2 . . ?
H17A C17 H17B 109.5 . . ?
C16 C17 H17C 109.4 . . ?
H17A C17 H17C 109.5 . . ?
H17B C17 H17C 109.5 . . ?
C18 O11 Dy1 136.5(4) . . ?
C18 O12 Dy3 136.6(4) . 2_676 ?
O11 C18 O12 126.5(6) . . ?
O11 C18 C19 117.4(7) . . ?
O12 C18 C19 115.9(7) . . ?
C18 C19 H19A 109.5 . . ?
C18 C19 H19B 109.5 . . ?
H19A C19 H19B 109.5 . . ?
C18 C19 H19C 109.5 . . ?
H19A C19 H19C 109.5 . . ?
H19B C19 H19C 109.5 . . ?
C21 N2 Dy2 100.5(4) . . ?
C21 N2 H2B 111.7 . . ?
Dy2 N2 H2B 111.7 . . ?
C21 N2 H2C 111.7 . . ?
Dy2 N2 H2C 111.7 . . ?
H2B N2 H2C 109.4 . . ?
C20 O13 Dy4 132.5(4) . . ?
C20 O13 Dy2 117.6(4) . . ?
Dy4 O13 Dy2 109.08(17) . . ?
O13 C20 C21 112.3(5) . . ?
O13 C20 H20A 109.1 . . ?
C21 C20 H20A 109.1 . . ?
O13 C20 H20B 109.1 . . ?
C21 C20 H20B 109.1 . . ?
H20A C20 H20B 107.9 . . ?
N2 C21 C22 107.1(5) . . ?
N2 C21 C20 107.9(5) . . ?
C22 C21 C20 112.3(5) . . ?
N2 C21 C23 111.0(5) . . ?
C22 C21 C23 109.4(6) . . ?
C20 C21 C23 109.2(5) . . ?
C22 O14 Dy3 132.7(4) . . ?
C22 O14 Dy2 117.4(4) . . ?
Dy3 O14 Dy2 109.14(17) . . ?
O14 C22 C21 112.6(5) . . ?
O14 C22 H22A 109.1 . . ?
C21 C22 H22A 109.1 . . ?
O14 C22 H22B 109.1 . . ?
C21 C22 H22B 109.1 . . ?
H22A C22 H22B 107.8 . . ?
O15 C23 C21 111.9(6) . . ?
O15 C23 H23A 109.2 . . ?
C21 C23 H23A 109.2 . . ?
O15 C23 H23B 109.2 . . ?
C21 C23 H23B 109.2 . . ?
H23A C23 H23B 107.9 . . ?
Dy3 O56 Dy2 107.05(16) . . ?
Dy3 O56 Dy1 112.34(17) . 2_676 ?
Dy2 O56 Dy1 99.91(15) . 2_676 ?
Dy3 O56 H56 106.6 . . ?
Dy2 O56 H56 117.9 . . ?
Dy1 O56 H56 113.0 2_676 . ?
Cu2 O17 Dy2 116.55(19) . . ?
Cu2 O17 Dy1 98.42(17) . 2_676 ?
Dy2 O17 Dy1 101.25(15) . 2_676 ?
Cu2 O17 H17 112.9 . . ?
Dy2 O17 H17 113.1 . . ?
Dy1 O17 H17 113.0 2_676 . ?
C24 O18 Cu2 127.8(5) . . ?
O18 C24 C33 124.3(7) . . ?
O18 C24 C25 118.4(7) . . ?
C33 C24 C25 117.0(7) . . ?
C26 C25 C24 123.2(9) . . ?
C26 C25 H25 118.4 . . ?
C24 C25 H25 118.4 . . ?
C25 C26 C27 121.0(8) . . ?
C25 C26 H26 119.5 . . ?
C27 C26 H26 119.5 . . ?
C28 C27 C26 119.7(10) . . ?
C28 C27 C32 121.3(11) . . ?
C26 C27 C32 118.9(9) . . ?
C27 C28 C29 120.1(11) . . ?
C27 C28 H28 120.0 . . ?
C29 C28 H28 120.0 . . ?
C30 C29 C28 117.8(12) . . ?
C30 C29 H29 121.1 . . ?
C28 C29 H29 121.1 . . ?
C31 C30 C29 121.4(13) . . ?
C31 C30 H30 119.3 . . ?
C29 C30 H30 119.3 . . ?
C30 C31 C32 122.9(11) . . ?
C30 C31 H31 118.6 . . ?
C32 C31 H31 118.6 . . ?
C31 C32 C27 116.3(9) . . ?
C31 C32 C33 124.5(9) . . ?
C27 C32 C33 119.1(9) . . ?
C24 C33 C34 120.4(8) . . ?
C24 C33 C32 120.1(8) . . ?
C34 C33 C32 119.5(8) . . ?
N3 C34 C33 126.9(8) . . ?
N3 C34 H34 116.6 . . ?
C33 C34 H34 116.6 . . ?
C34 N3 C35 118.9(6) . . ?
C34 N3 Cu2 124.7(5) . . ?
C35 N3 Cu2 114.7(4) . . ?
N3 C35 C37 109.5(6) . . ?
N3 C35 C38 113.1(6) . . ?
C37 C35 C38 111.6(6) . . ?
N3 C35 C36 105.0(5) . . ?
C37 C35 C36 110.7(5) . . ?
C38 C35 C36 106.7(6) . . ?
O19 C36 C35 112.0(5) . . ?
O19 C36 H36A 109.2 . . ?
C35 C36 H36A 109.2 . . ?
O19 C36 H36B 109.2 . . ?
C35 C36 H36B 109.2 . . ?
H36A C36 H36B 107.9 . . ?
C36 O19 Cu2 105.9(3) . . ?
C36 O19 Dy3 115.8(4) . . ?
Cu2 O19 Dy3 112.42(18) . . ?
C36 O19 Dy1 121.5(4) . 2_676 ?
Cu2 O19 Dy1 94.73(17) . 2_676 ?
Dy3 O19 Dy1 104.53(15) . 2_676 ?
O20 C37 C35 111.6(5) . . ?
O20 C37 H37A 109.3 . . ?
C35 C37 H37A 109.3 . . ?
O20 C37 H37B 109.3 . . ?
C35 C37 H37B 109.3 . . ?
H37A C37 H37B 108.0 . . ?
C37 O20 Dy3 135.7(4) . . ?
C37 O20 H20 106.9 . . ?
Dy3 O20 H20 111.3 . . ?
O21 C38 C35 112.3(7) . . ?
O21 C38 H38A 109.1 . . ?
C35 C38 H38A 109.1 . . ?
O21 C38 H38B 109.1 . . ?
C35 C38 H38B 109.1 . . ?
H38A C38 H38B 107.9 . . ?
C38 O21 H21 109.7 . . ?
Dy4 O22 Dy5 109.05(18) . . ?
Dy4 O22 Dy7 113.09(18) . . ?
Dy5 O22 Dy7 97.94(16) . . ?
Dy4 O22 H22 155.7 . . ?
Dy5 O22 H22 88.5 . . ?
Dy7 O22 H22 79.6 . . ?
Cu3 O23 Dy5 112.41(18) . . ?
Cu3 O23 Dy4 94.67(15) . . ?
Dy5 O23 Dy4 109.06(17) . . ?
Cu3 O23 H23 113.1 . . ?
Dy5 O23 H23 113.1 . . ?
Dy4 O23 H23 113.0 . . ?
C39 O24 Cu3 126.7(4) . . ?
O24 C39 C48 125.3(6) . . ?
O24 C39 C40 114.5(6) . . ?
C48 C39 C40 120.1(7) . . ?
C41 C40 C39 119.3(7) . . ?
C41 C40 H40 120.3 . . ?
C39 C40 H40 120.3 . . ?
C40 C41 C42 123.0(8) . . ?
C40 C41 H41 118.5 . . ?
C42 C41 H41 118.5 . . ?
C43 C42 C41 121.6(8) . . ?
C43 C42 C47 119.5(8) . . ?
C41 C42 C47 118.9(7) . . ?
C44 C43 C42 120.8(9) . . ?
C44 C43 H43 119.6 . . ?
C42 C43 H43 119.6 . . ?
C43 C44 C45 121.3(8) . . ?
C43 C44 H44 119.3 . . ?
C45 C44 H44 119.3 . . ?
C46 C45 C44 119.8(8) . . ?
C46 C45 H45 120.1 . . ?
C44 C45 H45 120.1 . . ?
C45 C46 C47 121.5(8) . . ?
C45 C46 H46 119.2 . . ?
C47 C46 H46 119.2 . . ?
C46 C47 C42 117.0(7) . . ?
C46 C47 C48 124.4(7) . . ?
C42 C47 C48 118.5(7) . . ?
C39 C48 C49 121.8(7) . . ?
C39 C48 C47 119.8(7) . . ?
C49 C48 C47 118.4(6) . . ?
N4 C49 C48 126.6(6) . . ?
N4 C49 H49 116.7 . . ?
C48 C49 H49 116.7 . . ?
C49 N4 C50 120.3(6) . . ?
C49 N4 Cu3 125.2(5) . . ?
C50 N4 Cu3 114.5(4) . . ?
N4 C50 C51 106.2(5) . . ?
N4 C50 C53 110.9(6) . . ?
C51 C50 C53 111.8(6) . . ?
N4 C50 C52 111.2(6) . . ?
C51 C50 C52 106.5(6) . . ?
C53 C50 C52 110.1(6) . . ?
O25 C51 C50 111.4(5) . . ?
O25 C51 H51A 109.4 . . ?
C50 C51 H51A 109.4 . . ?
O25 C51 H51B 109.4 . . ?
C50 C51 H51B 109.4 . . ?
H51A C51 H51B 108.0 . . ?
C51 O25 Cu3 107.7(4) . . ?
C51 O25 Dy7 116.3(4) . . ?
Cu3 O25 Dy7 105.22(18) . . ?
C51 O25 Dy4 118.4(4) . . ?
Cu3 O25 Dy4 93.75(16) . . ?
Dy7 O25 Dy4 111.96(18) . . ?
O26 C52 C50 114.3(7) . . ?
O26 C52 H52A 108.7 . . ?
C50 C52 H52A 108.7 . . ?
O26 C52 H52B 108.7 . . ?
C50 C52 H52B 108.7 . . ?
H52A C52 H52B 107.6 . . ?
C52 O26 H26A 110.0 . . ?
O27 C53 C50 112.6(6) . . ?
O27 C53 H53A 109.1 . . ?
C50 C53 H53A 109.1 . . ?
O27 C53 H53B 109.1 . . ?
C50 C53 H53B 109.1 . . ?
H53A C53 H53B 107.8 . . ?
C53 O27 Cu5 117.9(4) . . ?
C53 O27 Dy7 137.5(4) . . ?
Cu5 O27 Dy7 100.8(2) . . ?
C54 O28 Cu5 126.0(5) . . ?
O28 C54 C63 126.0(7) . . ?
O28 C54 C55 115.7(7) . . ?
C63 C54 C55 118.3(7) . . ?
C56 C55 C54 120.8(8) . . ?
C56 C55 H55 119.6 . . ?
C54 C55 H55 119.6 . . ?
C55 C56 C57 122.7(8) . . ?
C55 C56 H56A 118.7 . . ?
C57 C56 H56A 118.7 . . ?
C56 C57 C62 119.3(7) . . ?
C56 C57 C58 120.8(7) . . ?
C62 C57 C58 119.9(7) . . ?
C59 C58 C57 121.2(8) . . ?
C59 C58 H58 119.4 . . ?
C57 C58 H58 119.4 . . ?
C58 C59 C60 119.6(7) . . ?
C58 C59 H59 120.2 . . ?
C60 C59 H59 120.2 . . ?
C61 C60 C59 120.0(8) . . ?
C61 C60 H60 120.0 . . ?
C59 C60 H60 120.0 . . ?
C60 C61 C62 122.0(7) . . ?
C60 C61 H61 119.0 . . ?
C62 C61 H61 119.0 . . ?
C61 C62 C57 117.3(7) . . ?
C61 C62 C63 124.2(7) . . ?
C57 C62 C63 118.5(7) . . ?
C54 C63 C64 121.4(6) . . ?
C54 C63 C62 120.3(7) . . ?
C64 C63 C62 118.2(7) . . ?
N5 C64 C63 125.6(7) . . ?
N5 C64 H64 117.2 . . ?
C63 C64 H64 117.2 . . ?
C64 N5 C65 122.6(6) . . ?
C64 N5 Cu5 126.6(5) . . ?
C65 N5 Cu5 110.8(4) . . ?
N5 C65 C66 104.8(6) . . ?
N5 C65 C67 105.7(6) . . ?
C66 C65 C67 111.0(6) . . ?
N5 C65 C68 114.1(6) . . ?
C66 C65 C68 109.1(6) . . ?
C67 C65 C68 111.8(6) . . ?
O29 C66 C65 109.8(6) . . ?
O29 C66 H66A 109.7 . . ?
C65 C66 H66A 109.7 . . ?
O29 C66 H66B 109.7 . . ?
C65 C66 H66B 109.7 . . ?
H66A C66 H66B 108.2 . . ?
C66 O29 Cu5 111.8(4) . . ?
C66 O29 Dy7 142.9(4) . . ?
Cu5 O29 Dy7 105.1(2) . . ?
O30 C67 C65 111.8(6) . . ?
O30 C67 H67A 109.3 . . ?
C65 C67 H67A 109.3 . . ?
O30 C67 H67B 109.3 . . ?
C65 C67 H67B 109.3 . . ?
H67A C67 H67B 107.9 . . ?
C67 O30 H30A 109.7 . . ?
O31 C68 C65 113.2(7) . . ?
O31 C68 H68A 108.9 . . ?
C65 C68 H68A 108.9 . . ?
O31 C68 H68B 108.9 . . ?
C65 C68 H68B 108.9 . . ?
H68A C68 H68B 107.8 . . ?
C68 O31 H31A 108.8 . . ?
C70 N6 Dy5 99.4(4) . . ?
C70 N6 H6B 111.9 . . ?
Dy5 N6 H6B 111.9 . . ?
C70 N6 H6C 111.9 . . ?
Dy5 N6 H6C 111.9 . . ?
H6B N6 H6C 109.6 . . ?
C69 O32 Dy7 130.7(4) . . ?
C69 O32 Dy5 115.8(4) . . ?
Dy7 O32 Dy5 107.1(2) . . ?
O32 C69 C70 113.1(6) . . ?
O32 C69 H69A 109.0 . . ?
C70 C69 H69A 109.0 . . ?
O32 C69 H69B 109.0 . . ?
C70 C69 H69B 109.0 . . ?
H69A C69 H69B 107.8 . . ?
N6 C70 C71 112.3(7) . . ?
N6 C70 C69 107.1(6) . . ?
C71 C70 C69 107.3(6) . . ?
N6 C70 C72 106.7(5) . . ?
C71 C70 C72 110.9(6) . . ?
C69 C70 C72 112.5(7) . . ?
O33 C71 C70 110.9(7) . . ?
O33 C71 H71A 109.5 . . ?
C70 C71 H71A 109.5 . . ?
O33 C71 H71B 109.5 . . ?
C70 C71 H71B 109.5 . . ?
H71A C71 H71B 108.1 . . ?
C71 O33 H33 109.6 . . ?
O34 C72 C70 111.3(5) . . ?
O34 C72 H72A 109.4 . . ?
C70 C72 H72A 109.4 . . ?
O34 C72 H72B 109.4 . . ?
C70 C72 H72B 109.4 . . ?
H72A C72 H72B 108.0 . . ?
C72 O34 Dy5 117.9(4) . . ?
C72 O34 Dy6 131.8(4) . . ?
Dy5 O34 Dy6 108.75(18) . . ?
C73 O35 Dy7 146.6(6) . . ?
C73 O36 Dy6 141.9(6) . . ?
O36 C73 O35 117.1(8) . . ?
O36 C73 C74 125.2(9) . . ?
O35 C73 C74 117.4(8) . . ?
C73 C74 H74A 109.5 . . ?
C73 C74 H74B 109.5 . . ?
H74A C74 H74B 109.5 . . ?
C73 C74 H74C 109.5 . . ?
H74A C74 H74C 109.5 . . ?
H74B C74 H74C 109.5 . . ?
Cu4 O37 Dy5 114.25(18) . . ?
Cu4 O37 Dy3 95.29(17) . . ?
Dy5 O37 Dy3 107.48(16) . . ?
Cu4 O37 H37 112.8 . . ?
Dy5 O37 H37 112.8 . . ?
Dy3 O37 H37 112.9 . . ?
Dy5 O38 Dy3 107.63(17) . . ?
Dy5 O38 Dy6 100.39(15) . . ?
Dy3 O38 Dy6 112.97(17) . . ?
Dy5 O38 H38 113.2 . . ?
Dy3 O38 H38 138.9 . . ?
Dy6 O38 H38 64.5 . . ?
C75 O39 Cu4 126.9(4) . . ?
O39 C75 C84 125.7(7) . . ?
O39 C75 C76 116.0(7) . . ?
C84 C75 C76 118.3(7) . . ?
C77 C76 C75 121.9(8) . . ?
C77 C76 H76 119.0 . . ?
C75 C76 H76 119.0 . . ?
C76 C77 C78 121.8(8) . . ?
C76 C77 H77 119.1 . . ?
C78 C77 H77 119.1 . . ?
C77 C78 C83 118.9(7) . . ?
C77 C78 C79 121.0(8) . . ?
C83 C78 C79 120.1(8) . . ?
C80 C79 C78 121.7(9) . . ?
C80 C79 H79 119.1 . . ?
C78 C79 H79 119.1 . . ?
C79 C80 C81 118.5(8) . . ?
C79 C80 H80 120.7 . . ?
C81 C80 H80 120.7 . . ?
C82 C81 C80 121.4(8) . . ?
C82 C81 H81 119.3 . . ?
C80 C81 H81 119.3 . . ?
C81 C82 C83 122.3(9) . . ?
C81 C82 H82 118.9 . . ?
C83 C82 H82 118.9 . . ?
C82 C83 C78 115.8(7) . . ?
C82 C83 C84 125.2(7) . . ?
C78 C83 C84 119.0(7) . . ?
C75 C84 C85 121.8(6) . . ?
C75 C84 C83 120.0(7) . . ?
C85 C84 C83 118.0(6) . . ?
N7 C85 C84 125.7(6) . . ?
N7 C85 H85 117.1 . . ?
C84 C85 H85 117.1 . . ?
C85 N7 C86 119.6(6) . . ?
C85 N7 Cu4 126.0(5) . . ?
C86 N7 Cu4 114.4(4) . . ?
N7 C86 C87 106.4(5) . . ?
N7 C86 C88 111.5(5) . . ?
C87 C86 C88 111.0(5) . . ?
N7 C86 C89 113.6(5) . . ?
C87 C86 C89 107.4(5) . . ?
C88 C86 C89 106.9(5) . . ?
O40 C87 C86 111.2(5) . . ?
O40 C87 H87A 109.4 . . ?
C86 C87 H87A 109.4 . . ?
O40 C87 H87B 109.4 . . ?
C86 C87 H87B 109.4 . . ?
H87A C87 H87B 108.0 . . ?
C87 O40 Cu4 107.6(4) . . ?
C87 O40 Dy3 117.8(3) . . ?
Cu4 O40 Dy3 94.29(17) . . ?
C87 O40 Dy6 115.9(3) . . ?
Cu4 O40 Dy6 106.22(18) . . ?
Dy3 O40 Dy6 112.00(16) . . ?
O41 C88 C86 112.1(5) . . ?
O41 C88 H88A 109.2 . . ?
C86 C88 H88A 109.2 . . ?
O41 C88 H88B 109.2 . . ?
C86 C88 H88B 109.2 . . ?
H88A C88 H88B 107.9 . . ?
C88 O41 Cu6 116.8(4) . . ?
C88 O41 Dy6 138.5(4) . . ?
Cu6 O41 Dy6 99.54(19) . . ?
O42 C89 C86 117.9(7) . . ?
O43 C89 C86 112.6(7) . . ?
O42 C89 H89A 107.8 . . ?
C86 C89 H89A 107.8 . . ?
O42 C89 H89B 107.8 . . ?
C86 C89 H89B 107.8 . . ?
H89A C89 H89B 107.2 . . ?
O43 C89 H89C 109.1 . . ?
C86 C89 H89C 109.1 . . ?
O43 C89 H89D 109.1 . . ?
C86 C89 H89D 109.1 . . ?
H89C C89 H89D 107.8 . . ?
C89 O42 H42 109.7 . . ?
C89 O43 H43A 92.4 . . ?
C90 O44 Cu6 126.6(4) . . ?
O44 C90 C99 126.2(6) . . ?
O44 C90 C91 114.7(6) . . ?
C99 C90 C91 119.1(6) . . ?
C92 C91 C90 120.6(7) . . ?
C92 C91 H91 119.7 . . ?
C90 C91 H91 119.7 . . ?
C91 C92 C93 123.2(7) . . ?
C91 C92 H92 118.4 . . ?
C93 C92 H92 118.4 . . ?
C94 C93 C98 120.0(7) . . ?
C94 C93 C92 121.7(7) . . ?
C98 C93 C92 118.3(7) . . ?
C95 C94 C93 121.8(7) . . ?
C95 C94 H94 119.1 . . ?
C93 C94 H94 119.1 . . ?
C94 C95 C96 118.9(7) . . ?
C94 C95 H95 120.5 . . ?
C96 C95 H95 120.5 . . ?
C97 C96 C95 120.6(7) . . ?
C97 C96 H96 119.7 . . ?
C95 C96 H96 119.7 . . ?
C96 C97 C98 121.8(7) . . ?
C96 C97 H97 119.1 . . ?
C98 C97 H97 119.1 . . ?
C97 C98 C93 116.9(6) . . ?
C97 C98 C99 124.1(6) . . ?
C93 C98 C99 119.0(6) . . ?
C90 C99 C100 121.5(6) . . ?
C90 C99 C98 119.7(6) . . ?
C100 C99 C98 118.8(6) . . ?
N8 C100 C99 125.5(6) . . ?
N8 C100 H100 117.3 . . ?
C99 C100 H100 117.3 . . ?
C100 N8 C101 120.4(6) . . ?
C100 N8 Cu6 126.3(5) . . ?
C101 N8 Cu6 113.0(5) . . ?
C103 C101 N8 117.5(8) . . ?
C103 C101 C104 110.0(9) . . ?
N8 C101 C104 109.0(7) . . ?
C103 C101 C102 110.2(8) . . ?
N8 C101 C102 105.6(6) . . ?
C104 C101 C102 103.5(7) . . ?
O45 C102 C101 110.0(7) . . ?
O45 C102 H10A 109.7 . . ?
C101 C102 H10A 109.7 . . ?
O45 C102 H10B 109.7 . . ?
C101 C102 H10B 109.7 . . ?
H10A C102 H10B 108.2 . . ?
C102 O45 Cu6 112.1(5) . . ?
C102 O45 Dy6 145.9(5) . . ?
Cu6 O45 Dy6 101.2(2) . . ?
O46 C103 C101 112.5(10) . . ?
O46 C103 H10C 109.1 . . ?
C101 C103 H10C 109.1 . . ?
O46 C103 H10D 109.1 . . ?
C101 C103 H10D 109.1 . . ?
H10C C103 H10D 107.8 . . ?
C103 O46 H46A 116.1 . . ?
O47 C104 C101 108.1(8) . . ?
O47 C104 H10E 110.1 . . ?
C101 C104 H10E 110.1 . . ?
O47 C104 H10F 110.1 . . ?
C101 C104 H10F 110.1 . . ?
H10E C104 H10F 108.4 . . ?
C104 O47 H47 104.7 . . ?
C105 O48 Dy6 98.9(5) . . ?
C105 O49 Dy6 90.3(5) . . ?
O48 C105 O49 119.7(8) . . ?
O48 C105 C106 117.4(8) . . ?
O49 C105 C106 122.6(8) . . ?
O48 C105 Dy6 56.2(4) . . ?
O49 C105 Dy6 63.6(4) . . ?
C106 C105 Dy6 169.9(8) . . ?
C105 C106 H10G 109.5 . . ?
C105 C106 H10H 109.5 . . ?
H10G C106 H10H 109.5 . . ?
C105 C106 H10I 109.5 . . ?
H10G C106 H10I 109.5 . . ?
H10H C106 H10I 109.5 . . ?
C107 O50 Dy7 150.6(12) . . ?
O50 C107 O51 116.7(13) . . ?
O50 C107 C108 122.9(14) . . ?
O51 C107 C108 120.0(12) . . ?
C107 C108 H10J 106.3 . . ?
C107 C108 H10K 109.3 . . ?
H10J C108 H10K 109.5 . . ?
C107 C108 H10L 112.7 . . ?
H10J C108 H10L 109.5 . . ?
H10K C108 H10L 109.5 . . ?
C113 N9 C111 112.7(10) . . ?
C113 N9 C109 109.0(11) . . ?
C111 N9 C109 113.9(11) . . ?
C113 N9 H9 107.2 . . ?
C111 N9 H9 106.4 . . ?
C109 N9 H9 107.3 . . ?
N9 C109 C110 113.7(11) . . ?
N9 C109 H10M 108.8 . . ?
C110 C109 H10M 108.8 . . ?
N9 C109 H10N 108.8 . . ?
C110 C109 H10N 108.8 . . ?
H10M C109 H10N 107.7 . . ?
C109 C110 H11A 110.4 . . ?
C109 C110 H11B 107.4 . . ?
H11A C110 H11B 109.5 . . ?
C109 C110 H11C 110.5 . . ?
H11A C110 H11C 109.5 . . ?
H11B C110 H11C 109.5 . . ?
C112 C111 N9 115.2(11) . . ?
C112 C111 H11D 108.5 . . ?
N9 C111 H11D 108.5 . . ?
C112 C111 H11E 108.5 . . ?
N9 C111 H11E 108.5 . . ?
H11D C111 H11E 107.5 . . ?
C111 C112 H11F 108.8 . . ?
C111 C112 H11G 109.6 . . ?
H11F C112 H11G 109.5 . . ?
C111 C112 H11H 110.0 . . ?
H11F C112 H11H 109.5 . . ?
H11G C112 H11H 109.5 . . ?
N9 C113 C114 111.3(13) . . ?
N9 C113 H11I 109.4 . . ?
C114 C113 H11I 109.4 . . ?
N9 C113 H11J 109.4 . . ?
C114 C113 H11J 109.4 . . ?
H11I C113 H11J 108.0 . . ?
C113 C114 H11K 109.6 . . ?
C113 C114 H11L 107.5 . . ?
H11K C114 H11L 109.5 . . ?
C113 C114 H11M 111.3 . . ?
H11K C114 H11M 109.5 . . ?
H11L C114 H11M 109.4 . . ?
C117 N10 C119 113.5(13) . . ?
C117 N10 C115 110.2(12) . . ?
C119 N10 C115 112.3(13) . . ?
C117 N10 H10 107.4 . . ?
C119 N10 H10 106.1 . . ?
C115 N10 H10 106.9 . . ?
N10 C115 C116 114.6(13) . . ?
N10 C115 H11N 108.6 . . ?
C116 C115 H11N 108.6 . . ?
N10 C115 H11O 108.6 . . ?
C116 C115 H11O 108.6 . . ?
H11N C115 H11O 107.6 . . ?
C115 C116 H11P 108.2 . . ?
C115 C116 H11Q 111.8 . . ?
H11P C116 H11Q 109.5 . . ?
C115 C116 H11R 108.4 . . ?
H11P C116 H11R 109.5 . . ?
H11Q C116 H11R 109.5 . . ?
N10 C117 C118 116.2(14) . . ?
N10 C117 H11S 108.2 . . ?
C118 C117 H11S 108.2 . . ?
N10 C117 H11T 108.2 . . ?
C118 C117 H11T 108.2 . . ?
H11S C117 H11T 107.4 . . ?
C117 C118 H11U 109.6 . . ?
C117 C118 H11V 107.1 . . ?
H11U C118 H11V 109.5 . . ?
C117 C118 H11W 111.7 . . ?
H11U C118 H11W 109.5 . . ?
H11V C118 H11W 109.5 . . ?
C120 C119 N10 119.2(16) . . ?
C120 C119 H11X 107.5 . . ?
N10 C119 H11X 107.5 . . ?
C120 C119 H11Y 107.5 . . ?
N10 C119 H11Y 107.5 . . ?
H11X C119 H11Y 107.0 . . ?
C119 C120 H12A 111.6 . . ?
C119 C120 H12B 113.0 . . ?
H12A C120 H12B 109.5 . . ?
C119 C120 H12C 103.8 . . ?
H12A C120 H12C 109.4 . . ?
H12B C120 H12C 109.4 . . ?
O53 N11 O54 121.5(13) . . ?
O53 N11 O52 118.9(12) . . ?
O54 N11 O52 119.6(12) . . ?
O66 N12 O55 118.5(10) . . ?
O66 N12 O57 119.5(11) . . ?
O55 N12 O57 121.9(11) . . ?
O58 C121 O59 123.3(6) . . ?
O58 C121 C122 118.9(6) . . ?
O59 C121 C122 117.8(6) . . ?
C121 C122 H12N 109.5 . . ?
C121 C122 H12O 109.5 . . ?
H12N C122 H12O 109.5 . . ?
C121 C122 H12P 109.5 . . ?
H12N C122 H12P 109.5 . . ?
H12O C122 H12P 109.5 . . ?
C123 O60 H60A 108.0 . . ?
O60 C123 C124 112.0(12) . . ?
O60 C123 H12D 109.2 . . ?
C124 C123 H12D 109.2 . . ?
O60 C123 H12E 109.2 . . ?
C124 C123 H12E 109.2 . . ?
H12D C123 H12E 107.9 . . ?
C123 C124 H12F 109.5 . . ?
C123 C124 H12G 109.5 . . ?
H12F C124 H12G 109.5 . . ?
C123 C124 H12H 109.5 . . ?
H12F C124 H12H 109.5 . . ?
H12G C124 H12H 109.5 . . ?
N13 C125 C126 174.2(17) . . ?
C125 C126 H12Q 109.5 . . ?
C125 C126 H12R 109.5 . . ?
H12Q C126 H12R 109.5 . . ?
C125 C126 H12S 109.5 . . ?
H12Q C126 H12S 109.5 . . ?
H12R C126 H12S 109.5 . . ?
C127 O61 H61A 122.3 . . ?
O61 C127 C128 115.5(13) . . ?
O61 C127 H12I 108.4 . . ?
C128 C127 H12I 108.4 . . ?
O61 C127 H12J 108.4 . . ?
C128 C127 H12J 108.4 . . ?
H12I C127 H12J 107.5 . . ?
C127 C128 H12K 114.7 . . ?
C127 C128 H12L 102.4 . . ?
H12K C128 H12L 109.5 . . ?
C127 C128 H12M 111.0 . . ?
H12K C128 H12M 109.5 . . ?
H12L C128 H12M 109.4 . . ?
C131 O62 H62 130.4 . . ?
N15 C129 C132 153(3) . . ?
N14 C130 C134 151(3) . . ?
H63A O63 H63B 94.8 . . ?
O62 C131 C133 119.2(12) . . ?
O62 C131 H13C 107.5 . . ?
C133 C131 H13C 107.5 . . ?
O62 C131 H13D 107.5 . . ?
C133 C131 H13D 107.5 . . ?
H13C C131 H13D 107.0 . . ?
C129 C132 H13H 105.7 . . ?
C129 C132 H13I 111.9 . . ?
H13H C132 H13I 109.5 . . ?
C129 C132 H13J 110.8 . . ?
H13H C132 H13J 109.4 . . ?
H13I C132 H13J 109.5 . . ?
C131 C133 H13E 110.0 . . ?
C131 C133 H13F 103.5 . . ?
H13E C133 H13F 109.4 . . ?
C131 C133 H13G 114.7 . . ?
H13E C133 H13G 109.5 . . ?
H13F C133 H13G 109.4 . . ?
C130 C134 H13K 110.0 . . ?
C130 C134 H13L 107.1 . . ?
H13K C134 H13L 109.5 . . ?
C130 C134 H13M 111.3 . . ?
H13K C134 H13M 109.5 . . ?
H13L C134 H13M 109.5 . . ?
O65 O64 H64A 125.2 . . ?
O65 O64 H64B 18.5 . . ?
H64A O64 H64B 107.3 . . ?
O64 O65 H65A 125.7 . . ?
O64 O65 H65B 119.5 . . ?
H65A O65 H65B 114.6 . . ?
N14A C1A C1B 161(3) . . ?
C1A C1B H1BA 113.1 . . ?
C1A C1B H1BB 102.9 . . ?
H1BA C1B H1BB 109.5 . . ?
C1A C1B H1BC 112.2 . . ?
H1BA C1B H1BC 109.5 . . ?
H1BB C1B H1BC 109.5 . . ?
N15A C1C C1D 161(4) . . ?
N15A C1C H1DB 162.4 . . ?
C1D C1C H1DB 37.0 . . ?
C1C C1D H1DA 109.4 . . ?
C1C C1D H1DB 75.7 . . ?
H1DA C1D H1DB 109.5 . . ?
C1C C1D H1DC 136.0 . . ?
H1DA C1D H1DC 109.5 . . ?
H1DB C1D H1DC 109.5 . . ?

loop_
_geom_bond_atom_site_label_1
_geom_bond_atom_site_label_2
_geom_bond_distance
_geom_bond_site_symmetry_2
_geom_bond_publ_flag
Dy1 O11 2.345(4) . ?
Dy1 O9 2.350(4) . ?
Dy1 O3 2.351(4) . ?
Dy1 O17 2.367(4) 2_676 ?
Dy1 O2 2.379(4) . ?
Dy1 O56 2.386(4) 2_676 ?
Dy1 O19 2.462(4) 2_676 ?
Dy1 O5 2.475(4) . ?
Dy1 O1 2.8545(4) . ?
Dy1 Cu1 3.2751(9) . ?
Dy1 Cu2 3.2770(9) 2_676 ?
Dy1 Dy2 3.6430(5) 2_676 ?
Dy2 O1 2.2797(3) . ?
Dy2 O13 2.310(4) . ?
Dy2 O14 2.329(4) . ?
Dy2 O17 2.346(4) . ?
Dy2 O3 2.368(4) . ?
Dy2 O2 2.372(4) . ?
Dy2 O56 2.372(4) . ?
Dy2 N2 2.501(5) . ?
Dy2 Dy1 3.6430(5) 2_676 ?
Dy2 Dy4 3.7475(5) . ?
Dy2 Dy3 3.7562(5) . ?
Dy3 O14 2.281(4) . ?
Dy3 O56 2.299(4) . ?
Dy3 O12 2.370(4) 2_676 ?
Dy3 O37 2.389(4) . ?
Dy3 O38 2.404(4) . ?
Dy3 O20 2.408(4) . ?
Dy3 O40 2.436(4) . ?
Dy3 O19 2.460(4) . ?
Dy3 Cu4 3.2497(9) . ?
Dy3 Dy5 3.8245(5) . ?
Dy3 Dy1 3.8920(5) 2_676 ?
Dy4 O2 2.284(4) . ?
Dy4 O13 2.290(4) . ?
Dy4 O22 2.358(5) . ?
Dy4 O10 2.365(5) . ?
Dy4 O6 2.421(4) . ?
Dy4 O23 2.422(4) . ?
Dy4 O5 2.440(4) . ?
Dy4 O25 2.447(4) . ?
Dy4 Cu3 3.2531(9) . ?
Dy4 Dy5 3.8683(5) . ?
Dy5 O34 2.250(5) . ?
Dy5 O32 2.274(5) . ?
Dy5 O23 2.327(4) . ?
Dy5 O38 2.334(4) . ?
Dy5 O37 2.354(4) . ?
Dy5 O22 2.392(4) . ?
Dy5 N6 2.465(5) . ?
Dy5 Dy7 3.6442(5) . ?
Dy5 Dy6 3.6723(5) . ?
Dy5 H22 2.5560 . ?
Dy6 O45 2.261(5) . ?
Dy6 O34 2.268(5) . ?
Dy6 O41 2.295(5) . ?
Dy6 O36 2.343(6) . ?
Dy6 O40 2.442(4) . ?
Dy6 O48 2.445(5) . ?
Dy6 O38 2.445(4) . ?
Dy6 O49 2.604(6) . ?
Dy6 C105 2.908(9) . ?
Dy6 Cu6 3.2351(10) . ?
Dy6 H38 2.2076 . ?
Dy7 O50 2.188(10) . ?
Dy7 O29 2.235(5) . ?
Dy7 O32 2.255(5) . ?
Dy7 O35 2.318(7) . ?
Dy7 O27 2.333(5) . ?
Dy7 O25 2.381(5) . ?
Dy7 O22 2.438(4) . ?
Dy7 Cu5 3.3021(11) . ?
Dy7 Cu3 3.4812(10) . ?
Dy7 H22 2.4542 . ?
Cu1 O4 1.889(4) . ?
Cu1 N1 1.918(5) . ?
Cu1 O3 1.933(4) . ?
Cu1 O5 1.966(4) . ?
Cu2 O18 1.906(4) . ?
Cu2 N3 1.920(6) . ?
Cu2 O17 1.946(4) . ?
Cu2 O19 1.970(4) . ?
Cu2 Dy1 3.2770(9) 2_676 ?
Cu3 O24 1.898(5) . ?
Cu3 N4 1.916(5) . ?
Cu3 O23 1.984(4) . ?
Cu3 O25 1.990(4) . ?
Cu4 O39 1.885(5) . ?
Cu4 N7 1.930(5) . ?
Cu4 O40 1.977(4) . ?
Cu4 O37 1.993(4) . ?
Cu5 O28 1.905(6) . ?
Cu5 O29 1.918(5) . ?
Cu5 O27 1.939(5) . ?
Cu5 N5 1.940(6) . ?
Cu6 O44 1.890(5) . ?
Cu6 O45 1.915(5) . ?
Cu6 N8 1.920(6) . ?
Cu6 O41 1.931(5) . ?
O1 Dy2 2.2797(3) 2_676 ?
O1 Dy1 2.8545(4) 2_676 ?
O2 H2 0.9800 . ?
O3 H3 1.0000 . ?
O4 C1 1.312(8) . ?
C1 C10 1.406(10) . ?
C1 C2 1.420(10) . ?
C2 C3 1.323(11) . ?
C2 H2A 0.9500 . ?
C3 C4 1.423(13) . ?
C3 H3A 0.9500 . ?
C4 C5 1.404(14) . ?
C4 C9 1.416(12) . ?
C5 C6 1.305(16) . ?
C5 H5 0.9500 . ?
C6 C7 1.407(17) . ?
C6 H6 0.9500 . ?
C7 C8 1.361(15) . ?
C7 H7 0.9500 . ?
C8 C9 1.432(13) . ?
C8 H8 0.9500 . ?
C9 C10 1.443(10) . ?
C10 C11 1.437(10) . ?
C11 N1 1.283(9) . ?
C11 H11 0.9500 . ?
N1 C12 1.481(8) . ?
C12 C14 1.506(10) . ?
C12 C15 1.544(10) . ?
C12 C13 1.562(9) . ?
C13 O5 1.432(7) . ?
C13 H13A 0.9900 . ?
C13 H13B 0.9900 . ?
C14 O6 1.437(8) . ?
C14 H14A 0.9900 . ?
C14 H14B 0.9900 . ?
O6 H6A 0.8541 . ?
C15 O8 1.26(2) . ?
C15 O7 1.429(11) . ?
C15 H15A 0.9900 . ?
C15 H15B 0.9900 . ?
C15 H15C 0.9900 . ?
C15 H15D 0.9900 . ?
O7 H7A 0.9297 . ?
O8 H8A 0.8201 . ?
O9 C16 1.270(8) . ?
O10 C16 1.260(8) . ?
C16 C17 1.498(10) . ?
C17 H17A 0.9600 . ?
C17 H17B 0.9597 . ?
C17 H17C 0.9600 . ?
O11 C18 1.243(8) . ?
O12 C18 1.256(9) . ?
O12 Dy3 2.370(4) 2_676 ?
C18 C19 1.500(12) . ?
C19 H19A 0.9800 . ?
C19 H19B 0.9800 . ?
C19 H19C 0.9800 . ?
N2 C21 1.471(8) . ?
N2 H2B 0.9100 . ?
N2 H2C 0.9100 . ?
O13 C20 1.409(8) . ?
C20 C21 1.529(10) . ?
C20 H20A 0.9900 . ?
C20 H20B 0.9900 . ?
C21 C22 1.528(9) . ?
C21 C23 1.562(9) . ?
O14 C22 1.394(7) . ?
C22 H22A 0.9900 . ?
C22 H22B 0.9900 . ?
C23 O15 1.410(9) . ?
C23 H23A 0.9900 . ?
C23 H23B 0.9900 . ?
O56 Dy1 2.386(4) 2_676 ?
O56 H56 0.9798 . ?
O17 Dy1 2.367(4) 2_676 ?
O17 H17 0.9800 . ?
O18 C24 1.276(9) . ?
C24 C33 1.405(12) . ?
C24 C25 1.438(11) . ?
C25 C26 1.345(13) . ?
C25 H25 0.9500 . ?
C26 C27 1.407(15) . ?
C26 H26 0.9500 . ?
C27 C28 1.378(15) . ?
C27 C32 1.423(14) . ?
C28 C29 1.425(19) . ?
C28 H28 0.9500 . ?
C29 C30 1.388(18) . ?
C29 H29 0.9500 . ?
C30 C31 1.351(16) . ?
C30 H30 0.9500 . ?
C31 C32 1.397(16) . ?
C31 H31 0.9500 . ?
C32 C33 1.463(13) . ?
C33 C34 1.454(12) . ?
C34 N3 1.254(10) . ?
C34 H34 0.9500 . ?
N3 C35 1.484(9) . ?
C35 C37 1.513(10) . ?
C35 C38 1.530(10) . ?
C35 C36 1.553(9) . ?
C36 O19 1.425(8) . ?
C36 H36A 0.9900 . ?
C36 H36B 0.9900 . ?
O19 Dy1 2.462(4) 2_676 ?
C37 O20 1.402(8) . ?
C37 H37A 0.9900 . ?
C37 H37B 0.9900 . ?
O20 H20 0.8654 . ?
C38 O21 1.389(11) . ?
C38 H38A 0.9900 . ?
C38 H38B 0.9900 . ?
O21 H21 0.8198 . ?
O22 H22 0.9642 . ?
O23 H23 0.9799 . ?
O24 C39 1.314(9) . ?
C39 C48 1.386(10) . ?
C39 C40 1.461(11) . ?
C40 C41 1.351(12) . ?
C40 H40 0.9500 . ?
C41 C42 1.417(12) . ?
C41 H41 0.9500 . ?
C42 C43 1.417(12) . ?
C42 C47 1.438(12) . ?
C43 C44 1.334(13) . ?
C43 H43 0.9500 . ?
C44 C45 1.395(13) . ?
C44 H44 0.9500 . ?
C45 C46 1.381(12) . ?
C45 H45 0.9500 . ?
C46 C47 1.406(12) . ?
C46 H46 0.9500 . ?
C47 C48 1.461(11) . ?
C48 C49 1.437(10) . ?
C49 N4 1.284(9) . ?
C49 H49 0.9500 . ?
N4 C50 1.490(9) . ?
C50 C51 1.531(10) . ?
C50 C53 1.548(10) . ?
C50 C52 1.551(10) . ?
C51 O25 1.433(8) . ?
C51 H51A 0.9900 . ?
C51 H51B 0.9900 . ?
C52 O26 1.410(10) . ?
C52 H52A 0.9900 . ?
C52 H52B 0.9900 . ?
O26 H26A 0.8199 . ?
C53 O27 1.401(9) . ?
C53 H53A 0.9900 . ?
C53 H53B 0.9900 . ?
O28 C54 1.310(9) . ?
C54 C63 1.407(11) . ?
C54 C55 1.453(11) . ?
C55 C56 1.345(12) . ?
C55 H55 0.9500 . ?
C56 C57 1.410(12) . ?
C56 H56A 0.9500 . ?
C57 C62 1.423(11) . ?
C57 C58 1.426(11) . ?
C58 C59 1.340(13) . ?
C58 H58 0.9500 . ?
C59 C60 1.436(12) . ?
C59 H59 0.9500 . ?
C60 C61 1.364(11) . ?
C60 H60 0.9500 . ?
C61 C62 1.409(11) . ?
C61 H61 0.9500 . ?
C62 C63 1.462(10) . ?
C63 C64 1.434(11) . ?
C64 N5 1.282(9) . ?
C64 H64 0.9500 . ?
N5 C65 1.478(9) . ?
C65 C66 1.522(10) . ?
C65 C67 1.538(11) . ?
C65 C68 1.547(11) . ?
C66 O29 1.406(9) . ?
C66 H66A 0.9900 . ?
C66 H66B 0.9900 . ?
C67 O30 1.420(10) . ?
C67 H67A 0.9900 . ?
C67 H67B 0.9900 . ?
O30 H30A 0.8201 . ?
C68 O31 1.414(10) . ?
C68 H68A 0.9900 . ?
C68 H68B 0.9900 . ?
O31 H31A 0.8205 . ?
N6 C70 1.476(9) . ?
N6 H6B 0.9100 . ?
N6 H6C 0.9100 . ?
O32 C69 1.400(9) . ?
C69 C70 1.535(11) . ?
C69 H69A 0.9900 . ?
C69 H69B 0.9900 . ?
C70 C71 1.520(10) . ?
C70 C72 1.549(11) . ?
C71 O33 1.340(12) . ?
C71 H71A 0.9900 . ?
C71 H71B 0.9900 . ?
O33 H33 0.8191 . ?
C72 O34 1.410(8) . ?
C72 H72A 0.9900 . ?
C72 H72B 0.9900 . ?
O35 C73 1.319(11) . ?
O36 C73 1.225(10) . ?
C73 C74 1.446(14) . ?
C74 H74A 0.9800 . ?
C74 H74B 0.9800 . ?
C74 H74C 0.9800 . ?
O37 H37 0.9801 . ?
O38 H38 0.9930 . ?
O39 C75 1.314(8) . ?
C75 C84 1.397(10) . ?
C75 C76 1.417(11) . ?
C76 C77 1.358(12) . ?
C76 H76 0.9500 . ?
C77 C78 1.399(13) . ?
C77 H77 0.9500 . ?
C78 C83 1.417(12) . ?
C78 C79 1.428(11) . ?
C79 C80 1.336(13) . ?
C79 H79 0.9500 . ?
C80 C81 1.399(14) . ?
C80 H80 0.9500 . ?
C81 C82 1.361(11) . ?
C81 H81 0.9500 . ?
C82 C83 1.408(11) . ?
C82 H82 0.9500 . ?
C83 C84 1.458(10) . ?
C84 C85 1.439(10) . ?
C85 N7 1.286(9) . ?
C85 H85 0.9500 . ?
N7 C86 1.471(9) . ?
C86 C87 1.535(9) . ?
C86 C88 1.546(9) . ?
C86 C89 1.561(9) . ?
C87 O40 1.423(8) . ?
C87 H87A 0.9900 . ?
C87 H87B 0.9900 . ?
C88 O41 1.412(8) . ?
C88 H88A 0.9900 . ?
C88 H88B 0.9900 . ?
C89 O42 1.384(12) . ?
C89 O43 1.399(15) . ?
C89 H89A 0.9900 . ?
C89 H89B 0.9900 . ?
C89 H89C 0.9900 . ?
C89 H89D 0.9900 . ?
O42 H42 0.8199 . ?
O43 H43A 0.9521 . ?
O44 C90 1.305(9) . ?
C90 C99 1.402(10) . ?
C90 C91 1.444(10) . ?
C91 C92 1.330(11) . ?
C91 H91 0.9500 . ?
C92 C93 1.425(11) . ?
C92 H92 0.9500 . ?
C93 C94 1.402(11) . ?
C93 C98 1.420(10) . ?
C94 C95 1.368(12) . ?
C94 H94 0.9500 . ?
C95 C96 1.406(12) . ?
C95 H95 0.9500 . ?
C96 C97 1.369(11) . ?
C96 H96 0.9500 . ?
C97 C98 1.420(10) . ?
C97 H97 0.9500 . ?
C98 C99 1.463(10) . ?
C99 C100 1.441(10) . ?
C100 N8 1.287(9) . ?
C100 H100 0.9500 . ?
N8 C101 1.492(10) . ?
C101 C103 1.479(14) . ?
C101 C104 1.557(14) . ?
C101 C102 1.562(12) . ?
C102 O45 1.398(10) . ?
C102 H10A 0.9900 . ?
C102 H10B 0.9900 . ?
C103 O46 1.418(17) . ?
C103 H10C 0.9900 . ?
C103 H10D 0.9900 . ?
O46 H46A 0.8763 . ?
C104 O47 1.458(13) . ?
C104 H10E 0.9900 . ?
C104 H10F 0.9900 . ?
O47 H47 1.0400 . ?
O48 C105 1.241(10) . ?
O49 C105 1.283(11) . ?
C105 C106 1.507(14) . ?
C106 H10G 0.9800 . ?
C106 H10H 0.9800 . ?
C106 H10I 0.9800 . ?
O50 C107 1.244(9) . ?
O51 C107 1.279(9) . ?
C107 C108 1.480(9) . ?
C108 H10J 0.9601 . ?
C108 H10K 0.9599 . ?
C108 H10L 0.9595 . ?
N9 C113 1.494(17) . ?
N9 C111 1.495(17) . ?
N9 C109 1.495(17) . ?
N9 H9 0.9799 . ?
C109 C110 1.530(18) . ?
C109 H10M 0.9900 . ?
C109 H10N 0.9900 . ?
C110 H11A 0.9601 . ?
C110 H11B 0.9599 . ?
C110 H11C 0.9598 . ?
C111 C112 1.491(18) . ?
C111 H11D 0.9900 . ?
C111 H11E 0.9900 . ?
C112 H11F 0.9597 . ?
C112 H11G 0.9602 . ?
C112 H11H 0.9599 . ?
C113 C114 1.57(2) . ?
C113 H11I 0.9900 . ?
C113 H11J 0.9900 . ?
C114 H11K 0.9599 . ?
C114 H11L 0.9607 . ?
C114 H11M 0.9598 . ?
N10 C117 1.457(9) . ?
N10 C119 1.460(9) . ?
N10 C115 1.469(9) . ?
N10 H10 0.9794 . ?
C115 C116 1.483(10) . ?
C115 H11N 0.9900 . ?
C115 H11O 0.9900 . ?
C116 H11P 0.9601 . ?
C116 H11Q 0.9599 . ?
C116 H11R 0.9602 . ?
C117 C118 1.463(9) . ?
C117 H11S 0.9900 . ?
C117 H11T 0.9900 . ?
C118 H11U 0.9600 . ?
C118 H11V 0.9598 . ?
C118 H11W 0.9601 . ?
C119 C120 1.455(10) . ?
C119 H11X 0.9900 . ?
C119 H11Y 0.9900 . ?
C120 H12A 0.9608 . ?
C120 H12B 0.9599 . ?
C120 H12C 0.9611 . ?
N11 O53 1.240(14) . ?
N11 O54 1.248(15) . ?
N11 O52 1.278(15) . ?
N12 O66 1.214(8) . ?
N12 O55 1.218(8) . ?
N12 O57 1.225(8) . ?
O58 C121 1.256(8) . ?
O59 C121 1.279(8) . ?
C121 C122 1.507(10) . ?
C122 H12N 0.9800 . ?
C122 H12O 0.9800 . ?
C122 H12P 0.9800 . ?
O60 C123 1.389(15) . ?
O60 H60A 0.8195 . ?
C123 C124 1.46(2) . ?
C123 H12D 0.9900 . ?
C123 H12E 0.9900 . ?
C124 H12F 0.9800 . ?
C124 H12G 0.9800 . ?
C124 H12H 0.9800 . ?
N13 C125 1.180(19) . ?
C125 C126 1.38(2) . ?
C126 H12Q 0.9800 . ?
C126 H12R 0.9800 . ?
C126 H12S 0.9800 . ?
O61 C127 1.434(10) . ?
O61 H61A 0.8193 . ?
C127 C128 1.503(10) . ?
C127 H12I 0.9900 . ?
C127 H12J 0.9900 . ?
C128 H12K 0.9595 . ?
C128 H12L 0.9609 . ?
C128 H12M 0.9607 . ?
O62 C131 1.406(10) . ?
O62 H62 0.8925 . ?
C129 N15 1.190(10) . ?
C129 C132 1.478(10) . ?
C130 N14 1.186(10) . ?
C130 C134 1.486(10) . ?
O63 H63A 0.9400 . ?
O63 H63B 0.9527 . ?
C131 C133 1.483(10) . ?
C131 H13C 0.9900 . ?
C131 H13D 0.9900 . ?
C132 H13H 0.9601 . ?
C132 H13I 0.9598 . ?
C132 H13J 0.9601 . ?
C133 H13E 0.9598 . ?
C133 H13F 0.9602 . ?
C133 H13G 0.9597 . ?
C134 H13K 0.9601 . ?
C134 H13L 0.9601 . ?
C134 H13M 0.9598 . ?
O64 H64A 0.8500 . ?
O64 H64B 0.8374 . ?
O65 H65A 0.7546 . ?
O65 H65B 0.8922 . ?
N14A C1A 1.161(9) . ?
C1A C1B 1.469(9) . ?
C1B H1BA 0.9602 . ?
C1B H1BB 0.9598 . ?
C1B H1BC 0.9597 . ?
N15A C1C 1.160(10) . ?
C1C C1D 1.470(10) . ?
C1D H1DA 0.9600 . ?
C1D H1DB 0.9599 . ?
C1D H1DC 0.9599 . ?

loop_
_geom_hbond_atom_site_label_D
_geom_hbond_atom_site_label_H
_geom_hbond_atom_site_label_A
_geom_hbond_distance_DH
_geom_hbond_distance_HA
_geom_hbond_distance_DA
_geom_hbond_angle_DHA
_geom_hbond_site_symmetry_A
O2 H2 O58 0.98 1.90 2.839(6) 159.9 .
O3 H3 O59 1.00 1.82 2.801(6) 164.9 2_676
C11 H11 O7 0.95 2.25 2.952(11) 130.5 .
C13 H13A O11 0.99 2.48 3.102(8) 120.5 .
C13 H13B O10 0.99 2.63 3.261(8) 121.5 .
O6 H6A O50 0.85 2.59 3.300(15) 140.8 .
O6 H6A O51 0.85 1.78 2.607(12) 163.7 .
C15 H15D N15 0.99 2.54 3.50(4) 163.2 .
O7 H7A N12 0.93 2.53 3.421(13) 161.1 .
O7 H7A O55 0.93 2.60 3.343(13) 136.8 .
O7 H7A O66 0.93 1.76 2.656(14) 161.9 .
O8 H8A N1 0.82 2.50 2.91(2) 111.5 .
O8 H8A O55 0.82 2.21 2.68(2) 116.9 .
N2 H2B O4 0.91 2.02 2.903(7) 164.3 .
N2 H2C O18 0.91 2.11 3.004(7) 165.8 .
O56 H56 O59 0.98 1.84 2.795(6) 163.0 .
O17 H17 O58 0.98 1.82 2.778(6) 166.5 2_676
C34 H34 O21 0.95 2.43 3.079(12) 125.4 .
C36 H36A O12 0.99 2.55 3.195(8) 122.4 2_676
C36 H36B O9 0.99 2.44 3.057(8) 120.2 2_676
O20 H20 O48 0.87 1.75 2.579(7) 160.0 .
O21 H21 O7 0.82 1.94 2.697(11) 153.4 1_655
O23 H23 O58 0.98 1.82 2.791(6) 168.5 .
C49 H49 O26 0.95 2.13 2.875(10) 134.8 .
C51 H51B O10 0.99 2.43 3.014(8) 117.3 .
O26 H26A O42 0.82 1.83 2.647(12) 176.8 1_455
O26 H26A O43 0.82 2.28 2.761(14) 117.7 1_455
C64 H64 O31 0.95 2.19 2.928(10) 134.1 .
O30 H30A N11 0.82 2.69 3.501(15) 170.2 .
O30 H30A O54 0.82 1.97 2.724(14) 151.6 .
O31 H31A N11 0.82 2.61 3.375(14) 155.2 .
O31 H31A O53 0.82 1.91 2.695(13) 158.7 .
N6 H6B O39 0.91 2.12 3.000(7) 161.7 .
N6 H6C O24 0.91 2.07 2.938(8) 159.3 .
O33 H33 N13 0.82 2.20 2.881(16) 141.3 2_677
C74 H74B O30 0.98 2.48 3.348(14) 148.0 .
O37 H37 O59 0.98 1.83 2.800(6) 168.0 .
C85 H85 O42 0.95 2.39 3.110(13) 131.9 .
C87 H87A O12 0.99 2.49 3.082(8) 118.2 2_676
O42 H42 O61 0.82 1.92 2.694(17) 158.0 1_655
O43 H43A N7 0.95 2.04 2.823(13) 138.5 .
C103 H10D O31 0.99 2.60 3.517(13) 154.9 2_667
O46 H46A N11 0.88 2.48 3.066(17) 125.0 2_667
O46 H46A O52 0.88 2.58 3.119(16) 120.7 2_667
C104 H10F O49 0.99 2.59 3.556(13) 164.1 .
N9 H9 N11 0.98 2.59 3.498(16) 154.5 2_666
N9 H9 O52 0.98 1.88 2.835(15) 164.0 2_666
N9 H9 O54 0.98 2.59 3.297(16) 129.3 2_666
C112 H11H O47 0.96 2.62 3.328(15) 131.3 2_666
C113 H11J O66 0.99 2.59 3.452(19) 146.1 1_655
N10 H10 N12 0.98 2.54 3.408(15) 147.1 2_676
N10 H10 O55 0.98 1.95 2.924(16) 171.0 2_676
N10 H10 O57 0.98 2.50 3.109(17) 120.0 2_676
C119 H11X O52 0.99 2.43 3.37(2) 157.3 1_665
O60 H60A O49 0.82 1.92 2.724(10) 164.7 .
O61 H61A O42 0.82 1.98 2.694(17) 144.7 1_455
O62 H62 O15 0.89 1.97 2.819(15) 158.9 .
C132 H13J O8 0.96 2.34 3.11(4) 136.3 2_576
O64 H64A O15 0.85 2.45 2.999(6) 123.1 .
O64 H64B O64 0.84 1.72 2.49450(10) 152.6 2_666

loop_
_geom_torsion_atom_site_label_1
_geom_torsion_atom_site_label_2
_geom_torsion_atom_site_label_3
_geom_torsion_atom_site_label_4
_geom_torsion
_geom_torsion_site_symmetry_1
_geom_torsion_site_symmetry_2
_geom_torsion_site_symmetry_3
_geom_torsion_site_symmetry_4
_geom_torsion_publ_flag
N1 Cu1 O4 C1 -1.1(6) . . . . ?
O3 Cu1 O4 C1 -175.0(6) . . . . ?
Dy1 Cu1 O4 C1 -155.1(5) . . . . ?
Cu1 O4 C1 C10 2.3(10) . . . . ?
Cu1 O4 C1 C2 -178.0(5) . . . . ?
O4 C1 C2 C3 -176.8(9) . . . . ?
C10 C1 C2 C3 2.9(13) . . . . ?
C1 C2 C3 C4 -0.6(16) . . . . ?
C2 C3 C4 C5 175.9(13) . . . . ?
C2 C3 C4 C9 -0.4(18) . . . . ?
C9 C4 C5 C6 1(2) . . . . ?
C3 C4 C5 C6 -175.5(15) . . . . ?
C4 C5 C6 C7 -4(3) . . . . ?
C5 C6 C7 C8 6(3) . . . . ?
C6 C7 C8 C9 -5(2) . . . . ?
C5 C4 C9 C8 0.2(19) . . . . ?
C3 C4 C9 C8 176.7(11) . . . . ?
C5 C4 C9 C10 -177.3(12) . . . . ?
C3 C4 C9 C10 -0.8(17) . . . . ?
C7 C8 C9 C4 2(2) . . . . ?
C7 C8 C9 C10 179.5(13) . . . . ?
O4 C1 C10 C11 -4.3(12) . . . . ?
C2 C1 C10 C11 176.1(7) . . . . ?
O4 C1 C10 C9 175.7(8) . . . . ?
C2 C1 C10 C9 -4.0(12) . . . . ?
C4 C9 C10 C1 3.0(14) . . . . ?
C8 C9 C10 C1 -174.2(10) . . . . ?
C4 C9 C10 C11 -177.1(9) . . . . ?
C8 C9 C10 C11 5.7(15) . . . . ?
C1 C10 C11 N1 5.9(12) . . . . ?
C9 C10 C11 N1 -174.0(8) . . . . ?
C10 C11 N1 C12 -179.6(7) . . . . ?
C10 C11 N1 Cu1 -5.1(11) . . . . ?
C11 N1 C12 C14 73.6(8) . . . . ?
Cu1 N1 C12 C14 -101.5(5) . . . . ?
C11 N1 C12 C15 -50.8(9) . . . . ?
Cu1 N1 C12 C15 134.1(5) . . . . ?
C11 N1 C12 C13 -165.3(6) . . . . ?
Cu1 N1 C12 C13 19.6(6) . . . . ?
N1 C12 C13 O5 -41.3(7) . . . . ?
C14 C12 C13 O5 80.3(6) . . . . ?
C15 C12 C13 O5 -160.3(5) . . . . ?
C12 C13 O5 Cu1 43.1(6) . . . . ?
C12 C13 O5 Dy4 -83.5(5) . . . . ?
C12 C13 O5 Dy1 149.0(4) . . . . ?
N1 C12 C14 O6 63.9(7) . . . . ?
C15 C12 C14 O6 -170.6(6) . . . . ?
C13 C12 C14 O6 -53.9(7) . . . . ?
C12 C14 O6 Dy4 46.1(8) . . . . ?
N1 C12 C15 O8 -51.7(15) . . . . ?
C14 C12 C15 O8 -177.0(14) . . . . ?
C13 C12 C15 O8 62.9(15) . . . . ?
N1 C12 C15 O7 74.0(8) . . . . ?
C14 C12 C15 O7 -51.4(8) . . . . ?
C13 C12 C15 O7 -171.5(6) . . . . ?
Dy4 O10 C16 O9 29.4(11) . . . . ?
Dy4 O10 C16 C17 -146.8(6) . . . . ?
Dy1 O9 C16 O10 -33.9(10) . . . . ?
Dy1 O9 C16 C17 142.4(6) . . . . ?
Dy1 O11 C18 O12 -17.4(13) . . . . ?
Dy1 O11 C18 C19 156.8(10) . . . . ?
Dy3 O12 C18 O11 16.0(13) 2_676 . . . ?
Dy3 O12 C18 C19 -158.3(10) 2_676 . . . ?
Dy4 O13 C20 C21 -166.1(4) . . . . ?
Dy2 O13 C20 C21 2.1(7) . . . . ?
Dy2 N2 C21 C22 -61.1(5) . . . . ?
Dy2 N2 C21 C20 60.0(5) . . . . ?
Dy2 N2 C21 C23 179.6(5) . . . . ?
O13 C20 C21 N2 -45.3(7) . . . . ?
O13 C20 C21 C22 72.5(7) . . . . ?
O13 C20 C21 C23 -166.1(5) . . . . ?
Dy3 O14 C22 C21 165.4(4) . . . . ?
Dy2 O14 C22 C21 -2.7(7) . . . . ?
N2 C21 C22 O14 46.3(7) . . . . ?
C20 C21 C22 O14 -72.0(7) . . . . ?
C23 C21 C22 O14 166.7(5) . . . . ?
N2 C21 C23 O15 -178.7(6) . . . . ?
C22 C21 C23 O15 63.3(8) . . . . ?
C20 C21 C23 O15 -59.9(8) . . . . ?
Cu2 O18 C24 C33 -2.6(12) . . . . ?
Cu2 O18 C24 C25 170.5(5) . . . . ?
O18 C24 C25 C26 -176.0(8) . . . . ?
C33 C24 C25 C26 -2.5(13) . . . . ?
C24 C25 C26 C27 7.9(15) . . . . ?
C25 C26 C27 C28 175.9(11) . . . . ?
C25 C26 C27 C32 -5.2(16) . . . . ?
C26 C27 C28 C29 -178.5(12) . . . . ?
C32 C27 C28 C29 2.6(19) . . . . ?
C27 C28 C29 C30 -4(2) . . . . ?
C28 C29 C30 C31 3(2) . . . . ?
C29 C30 C31 C32 0(2) . . . . ?
C30 C31 C32 C27 -1.4(19) . . . . ?
C30 C31 C32 C33 -177.4(13) . . . . ?
C28 C27 C32 C31 0.3(17) . . . . ?
C26 C27 C32 C31 -178.7(11) . . . . ?
C28 C27 C32 C33 176.6(10) . . . . ?
C26 C27 C32 C33 -2.4(16) . . . . ?
O18 C24 C33 C34 -12.5(14) . . . . ?
C25 C24 C33 C34 174.4(8) . . . . ?
O18 C24 C33 C32 167.9(8) . . . . ?
C25 C24 C33 C32 -5.2(13) . . . . ?
C31 C32 C33 C24 -176.5(11) . . . . ?
C27 C32 C33 C24 7.5(15) . . . . ?
C31 C32 C33 C34 4.0(16) . . . . ?
C27 C32 C33 C34 -172.0(9) . . . . ?
C24 C33 C34 N3 8.1(15) . . . . ?
C32 C33 C34 N3 -172.3(9) . . . . ?
C33 C34 N3 C35 175.0(8) . . . . ?
C33 C34 N3 Cu2 10.6(14) . . . . ?
C34 N3 C35 C37 -61.6(9) . . . . ?
Cu2 N3 C35 C37 104.3(5) . . . . ?
C34 N3 C35 C38 63.5(9) . . . . ?
Cu2 N3 C35 C38 -130.6(5) . . . . ?
C34 N3 C35 C36 179.5(7) . . . . ?
Cu2 N3 C35 C36 -14.6(7) . . . . ?
N3 C35 C36 O19 39.3(7) . . . . ?
C37 C35 C36 O19 -78.8(7) . . . . ?
C38 C35 C36 O19 159.5(5) . . . . ?
C35 C36 O19 Cu2 -44.7(6) . . . . ?
C35 C36 O19 Dy3 80.7(5) . . . . ?
C35 C36 O19 Dy1 -150.7(4) . . . 2_676 ?
N3 C35 C37 O20 -59.6(7) . . . . ?
C38 C35 C37 O20 174.5(6) . . . . ?
C36 C35 C37 O20 55.7(7) . . . . ?
C35 C37 O20 Dy3 -51.3(8) . . . . ?
N3 C35 C38 O21 -79.3(8) . . . . ?
C37 C35 C38 O21 44.7(9) . . . . ?
C36 C35 C38 O21 165.8(7) . . . . ?
N4 Cu3 O24 C39 -7.4(6) . . . . ?
O23 Cu3 O24 C39 164.7(6) . . . . ?
Dy4 Cu3 O24 C39 140.8(5) . . . . ?
Dy7 Cu3 O24 C39 -106.7(6) . . . . ?
Cu3 O24 C39 C48 2.2(11) . . . . ?
Cu3 O24 C39 C40 179.3(5) . . . . ?
O24 C39 C40 C41 178.2(8) . . . . ?
C48 C39 C40 C41 -4.6(13) . . . . ?
C39 C40 C41 C42 0.5(14) . . . . ?
C40 C41 C42 C43 -176.6(9) . . . . ?
C40 C41 C42 C47 1.0(14) . . . . ?
C41 C42 C43 C44 177.5(9) . . . . ?
C47 C42 C43 C44 0.0(14) . . . . ?
C42 C43 C44 C45 1.1(15) . . . . ?
C43 C44 C45 C46 -0.3(15) . . . . ?
C44 C45 C46 C47 -1.6(14) . . . . ?
C45 C46 C47 C42 2.5(12) . . . . ?
C45 C46 C47 C48 -178.3(8) . . . . ?
C43 C42 C47 C46 -1.7(12) . . . . ?
C41 C42 C47 C46 -179.4(8) . . . . ?
C43 C42 C47 C48 179.0(8) . . . . ?
C41 C42 C47 C48 1.4(12) . . . . ?
O24 C39 C48 C49 6.0(12) . . . . ?
C40 C39 C48 C49 -170.9(7) . . . . ?
O24 C39 C48 C47 -176.2(7) . . . . ?
C40 C39 C48 C47 6.9(11) . . . . ?
C46 C47 C48 C39 175.5(8) . . . . ?
C42 C47 C48 C39 -5.3(11) . . . . ?
C46 C47 C48 C49 -6.6(12) . . . . ?
C42 C47 C48 C49 172.6(7) . . . . ?
C39 C48 C49 N4 -6.3(12) . . . . ?
C47 C48 C49 N4 175.8(7) . . . . ?
C48 C49 N4 C50 -179.6(7) . . . . ?
C48 C49 N4 Cu3 -1.7(10) . . . . ?
C49 N4 C50 C51 157.7(6) . . . . ?
Cu3 N4 C50 C51 -20.5(7) . . . . ?
C49 N4 C50 C53 -80.6(8) . . . . ?
Cu3 N4 C50 C53 101.3(6) . . . . ?
C49 N4 C50 C52 42.3(8) . . . . ?
Cu3 N4 C50 C52 -135.9(5) . . . . ?
N4 C50 C51 O25 39.9(7) . . . . ?
C53 C50 C51 O25 -81.2(7) . . . . ?
C52 C50 C51 O25 158.5(6) . . . . ?
C50 C51 O25 Cu3 -40.5(6) . . . . ?
C50 C51 O25 Dy7 77.2(6) . . . . ?
C50 C51 O25 Dy4 -145.0(4) . . . . ?
N4 C50 C52 O26 -70.8(8) . . . . ?
C51 C50 C52 O26 173.9(6) . . . . ?
C53 C50 C52 O26 52.5(9) . . . . ?
N4 C50 C53 O27 -66.5(8) . . . . ?
C51 C50 C53 O27 51.9(8) . . . . ?
C52 C50 C53 O27 170.0(6) . . . . ?
C50 C53 O27 Cu5 174.3(4) . . . . ?
C50 C53 O27 Dy7 -32.5(9) . . . . ?
Cu5 O28 C54 C63 -15.0(12) . . . . ?
Cu5 O28 C54 C55 167.0(6) . . . . ?
O28 C54 C55 C56 -177.9(8) . . . . ?
C63 C54 C55 C56 3.9(12) . . . . ?
C54 C55 C56 C57 -3.4(13) . . . . ?
C55 C56 C57 C62 0.4(12) . . . . ?
C55 C56 C57 C58 -177.7(8) . . . . ?
C56 C57 C58 C59 179.9(8) . . . . ?
C62 C57 C58 C59 1.8(12) . . . . ?
C57 C58 C59 C60 -3.0(12) . . . . ?
C58 C59 C60 C61 1.5(13) . . . . ?
C59 C60 C61 C62 1.1(13) . . . . ?
C60 C61 C62 C57 -2.3(11) . . . . ?
C60 C61 C62 C63 178.6(8) . . . . ?
C56 C57 C62 C61 -177.3(7) . . . . ?
C58 C57 C62 C61 0.9(10) . . . . ?
C56 C57 C62 C63 1.9(10) . . . . ?
C58 C57 C62 C63 -179.9(7) . . . . ?
O28 C54 C63 C64 2.7(12) . . . . ?
C55 C54 C63 C64 -179.3(7) . . . . ?
O28 C54 C63 C62 -179.5(7) . . . . ?
C55 C54 C63 C62 -1.6(11) . . . . ?
C61 C62 C63 C54 177.9(7) . . . . ?
C57 C62 C63 C54 -1.3(10) . . . . ?
C61 C62 C63 C64 -4.3(11) . . . . ?
C57 C62 C63 C64 176.5(6) . . . . ?
C54 C63 C64 N5 5.7(11) . . . . ?
C62 C63 C64 N5 -172.0(7) . . . . ?
C63 C64 N5 C65 179.7(6) . . . . ?
C63 C64 N5 Cu5 -1.0(10) . . . . ?
C64 N5 C65 C66 -144.8(7) . . . . ?
Cu5 N5 C65 C66 35.8(6) . . . . ?
C64 N5 C65 C67 97.9(8) . . . . ?
Cu5 N5 C65 C67 -81.5(6) . . . . ?
C64 N5 C65 C68 -25.5(10) . . . . ?
Cu5 N5 C65 C68 155.1(5) . . . . ?
N5 C65 C66 O29 -45.7(8) . . . . ?
C67 C65 C66 O29 68.0(8) . . . . ?
C68 C65 C66 O29 -168.4(6) . . . . ?
C65 C66 O29 Cu5 35.3(7) . . . . ?
C65 C66 O29 Dy7 -138.2(6) . . . . ?
N5 C65 C67 O30 168.7(6) . . . . ?
C66 C65 C67 O30 55.6(9) . . . . ?
C68 C65 C67 O30 -66.5(8) . . . . ?
N5 C65 C68 O31 68.4(9) . . . . ?
C66 C65 C68 O31 -174.7(7) . . . . ?
C67 C65 C68 O31 -51.6(9) . . . . ?
Dy7 O32 C69 C70 158.1(5) . . . . ?
Dy5 O32 C69 C70 10.2(9) . . . . ?
Dy5 N6 C70 C71 -177.3(5) . . . . ?
Dy5 N6 C70 C69 -59.8(6) . . . . ?
Dy5 N6 C70 C72 61.0(5) . . . . ?
O32 C69 C70 N6 37.4(9) . . . . ?
O32 C69 C70 C71 158.2(7) . . . . ?
O32 C69 C70 C72 -79.6(8) . . . . ?
N6 C70 C71 O33 -59.1(10) . . . . ?
C69 C70 C71 O33 -176.5(8) . . . . ?
C72 C70 C71 O33 60.2(10) . . . . ?
N6 C70 C72 O34 -44.1(8) . . . . ?
C71 C70 C72 O34 -166.7(6) . . . . ?
C69 C70 C72 O34 73.1(7) . . . . ?
C70 C72 O34 Dy5 -1.2(7) . . . . ?
C70 C72 O34 Dy6 -165.1(4) . . . . ?
Dy6 O36 C73 O35 -2.6(13) . . . . ?
Dy6 O36 C73 C74 -175.7(8) . . . . ?
Dy7 O35 C73 O36 170.7(7) . . . . ?
Dy7 O35 C73 C74 -15.6(15) . . . . ?
N7 Cu4 O39 C75 0.4(6) . . . . ?
O37 Cu4 O39 C75 -173.9(6) . . . . ?
Dy3 Cu4 O39 C75 -149.4(5) . . . . ?
Cu4 O39 C75 C84 3.1(11) . . . . ?
Cu4 O39 C75 C76 -176.4(6) . . . . ?
O39 C75 C76 C77 -177.6(9) . . . . ?
C84 C75 C76 C77 2.9(13) . . . . ?
C75 C76 C77 C78 -0.4(15) . . . . ?
C76 C77 C78 C83 -1.8(15) . . . . ?
C76 C77 C78 C79 178.3(10) . . . . ?
C77 C78 C79 C80 -179.3(10) . . . . ?
C83 C78 C79 C80 0.9(15) . . . . ?
C78 C79 C80 C81 -2.1(16) . . . . ?
C79 C80 C81 C82 3.4(16) . . . . ?
C80 C81 C82 C83 -3.5(15) . . . . ?
C81 C82 C83 C78 2.1(13) . . . . ?
C81 C82 C83 C84 179.9(8) . . . . ?
C77 C78 C83 C82 179.4(8) . . . . ?
C79 C78 C83 C82 -0.8(12) . . . . ?
C77 C78 C83 C84 1.4(12) . . . . ?
C79 C78 C83 C84 -178.7(8) . . . . ?
O39 C75 C84 C85 -6.0(12) . . . . ?
C76 C75 C84 C85 173.4(7) . . . . ?
O39 C75 C84 C83 177.4(7) . . . . ?
C76 C75 C84 C83 -3.2(11) . . . . ?
C82 C83 C84 C75 -176.7(8) . . . . ?
C78 C83 C84 C75 1.1(11) . . . . ?
C82 C83 C84 C85 6.6(12) . . . . ?
C78 C83 C84 C85 -175.6(7) . . . . ?
C75 C84 C85 N7 5.1(11) . . . . ?
C83 C84 C85 N7 -178.2(7) . . . . ?
C84 C85 N7 C86 179.5(6) . . . . ?
C84 C85 N7 Cu4 -1.3(10) . . . . ?
C85 N7 C86 C87 -162.7(6) . . . . ?
Cu4 N7 C86 C87 18.0(6) . . . . ?
C85 N7 C86 C88 76.1(7) . . . . ?
Cu4 N7 C86 C88 -103.1(5) . . . . ?
C85 N7 C86 C89 -44.8(8) . . . . ?
Cu4 N7 C86 C89 136.0(5) . . . . ?
N7 C86 C87 O40 -39.5(7) . . . . ?
C88 C86 C87 O40 81.9(7) . . . . ?
C89 C86 C87 O40 -161.5(5) . . . . ?
C86 C87 O40 Cu4 42.1(6) . . . . ?
C86 C87 O40 Dy3 146.9(4) . . . . ?
C86 C87 O40 Dy6 -76.5(5) . . . . ?
N7 C86 C88 O41 64.3(7) . . . . ?
C87 C86 C88 O41 -54.1(8) . . . . ?
C89 C86 C88 O41 -170.9(6) . . . . ?
C86 C88 O41 Cu6 -174.7(4) . . . . ?
C86 C88 O41 Dy6 37.0(9) . . . . ?
N7 C86 C89 O42 79.4(9) . . . . ?
C87 C86 C89 O42 -163.2(7) . . . . ?
C88 C86 C89 O42 -44.0(9) . . . . ?
N7 C86 C89 O43 -38.1(10) . . . . ?
C87 C86 C89 O43 79.3(9) . . . . ?
C88 C86 C89 O43 -161.5(8) . . . . ?
N8 Cu6 O44 C90 2.7(6) . . . . ?
O41 Cu6 O44 C90 -172.6(6) . . . . ?
Dy6 Cu6 O44 C90 -155.5(5) . . . . ?
Cu6 O44 C90 C99 1.6(11) . . . . ?
Cu6 O44 C90 C91 -179.1(5) . . . . ?
O44 C90 C91 C92 -176.7(8) . . . . ?
C99 C90 C91 C92 2.7(12) . . . . ?
C90 C91 C92 C93 0.1(13) . . . . ?
C91 C92 C93 C94 177.4(8) . . . . ?
C91 C92 C93 C98 -1.5(12) . . . . ?
C98 C93 C94 C95 0.4(12) . . . . ?
C92 C93 C94 C95 -178.6(8) . . . . ?
C93 C94 C95 C96 0.0(13) . . . . ?
C94 C95 C96 C97 -0.9(13) . . . . ?
C95 C96 C97 C98 1.4(13) . . . . ?
C96 C97 C98 C93 -1.0(11) . . . . ?
C96 C97 C98 C99 177.6(7) . . . . ?
C94 C93 C98 C97 0.1(11) . . . . ?
C92 C93 C98 C97 179.1(7) . . . . ?
C94 C93 C98 C99 -178.6(7) . . . . ?
C92 C93 C98 C99 0.4(11) . . . . ?
O44 C90 C99 C100 -4.7(12) . . . . ?
C91 C90 C99 C100 176.0(7) . . . . ?
O44 C90 C99 C98 175.5(7) . . . . ?
C91 C90 C99 C98 -3.7(11) . . . . ?
C97 C98 C99 C90 -176.3(7) . . . . ?
C93 C98 C99 C90 2.3(10) . . . . ?
C97 C98 C99 C100 3.9(11) . . . . ?
C93 C98 C99 C100 -177.5(6) . . . . ?
C90 C99 C100 N8 1.8(12) . . . . ?
C98 C99 C100 N8 -178.4(7) . . . . ?
C99 C100 N8 C101 177.1(7) . . . . ?
C99 C100 N8 Cu6 3.8(11) . . . . ?
C100 N8 C101 C103 38.2(12) . . . . ?
Cu6 N8 C101 C103 -147.6(8) . . . . ?
C100 N8 C101 C104 -87.7(9) . . . . ?
Cu6 N8 C101 C104 86.4(7) . . . . ?
C100 N8 C101 C102 161.6(7) . . . . ?
Cu6 N8 C101 C102 -24.3(8) . . . . ?
C103 C101 C102 O45 166.6(8) . . . . ?
N8 C101 C102 O45 38.8(9) . . . . ?
C104 C101 C102 O45 -75.8(9) . . . . ?
C101 C102 O45 Cu6 -36.6(8) . . . . ?
C101 C102 O45 Dy6 130.1(8) . . . . ?
N8 C101 C103 O46 59.7(13) . . . . ?
C104 C101 C103 O46 -174.8(9) . . . . ?
C102 C101 C103 O46 -61.3(12) . . . . ?
C103 C101 C104 O47 -70.9(10) . . . . ?
N8 C101 C104 O47 59.2(9) . . . . ?
C102 C101 C104 O47 171.3(7) . . . . ?
Dy6 O48 C105 O49 2.9(10) . . . . ?
Dy6 O48 C105 C106 -170.9(9) . . . . ?
Dy6 O49 C105 O48 -2.6(9) . . . . ?
Dy6 O49 C105 C106 170.7(10) . . . . ?
Dy7 O50 C107 O51 -75(3) . . . . ?
Dy7 O50 C107 C108 112(2) . . . . ?
C113 N9 C109 C110 -69.2(14) . . . . ?
C111 N9 C109 C110 57.7(14) . . . . ?
C113 N9 C111 C112 -175.6(12) . . . . ?
C109 N9 C111 C112 59.6(15) . . . . ?
C111 N9 C113 C114 67.4(16) . . . . ?
C109 N9 C113 C114 -165.1(12) . . . . ?
C117 N10 C115 C116 70(2) . . . . ?
C119 N10 C115 C116 -162.5(15) . . . . ?
C119 N10 C117 C118 55(2) . . . . ?
C115 N10 C117 C118 -177.6(16) . . . . ?
C117 N10 C119 C120 62(2) . . . . ?
C115 N10 C119 C120 -64(2) . . . . ?
